data_1571845
loop_
_publ_author_name
'Carroll, Robert C.'
'Coles, Simon J.'

_publ_section_title
;
 Statistical optimization of guest uptake in crystalline sponges: grading
 structural outcomes.
;
_journal_coeditor_code LT5068
_journal_issue 4
_journal_name_full IUCrJ
_journal_paper_doi 10.1107/S2052252524004871
_journal_volume 11
_journal_year 2024
_chemical_formula_moiety 'C108 H72 I18 N36 Zn9, 0.944(C15 H16 O3)'
_chemical_formula_sum 'C122.16 H87.11 I18 N36 O2.83 Zn9'
_chemical_formula_weight 4977.17
_chemical_name_systematic
; (2',6'-dimethoxy-[1,1'-biphenyl]-2-yl)methanol 
(absorbed in crystalline sponge)
;
_space_group_crystal_system monoclinic
_space_group_IT_number 15
_space_group_name_Hall '-C 2yc'
_space_group_name_H-M_alt 'C 1 2/c 1'
_atom_sites_solution_hydrogens geom
_atom_sites_solution_primary dual
_audit_creation_date 2024-02-07
_audit_creation_method
;
Olex2 1.5-alpha
(compiled 2024.01.24 svn.r2f8d729c for OlexSys, GUI svn.r6923)
;
_cell_angle_alpha 90
_cell_angle_beta 100.342(5)
_cell_angle_gamma 90
_cell_formula_units_Z 8
_cell_length_a 77.257(6)
_cell_length_b 15.0021(8)
_cell_length_c 41.5124(18)
_cell_measurement_reflns_used 4599
_cell_measurement_temperature 100(2)
_cell_measurement_theta_max 70.0120
_cell_measurement_theta_min 3.3800
_cell_volume 47332(5)
_computing_cell_refinement 'CrysAlisPro 1.171.42.72a (Rigaku OD, 2022)'
_computing_data_collection 'CrysAlisPro 1.171.42.72a (Rigaku OD, 2022)'
_computing_data_reduction 'CrysAlisPro 1.171.42.72a (Rigaku OD, 2022)'
_computing_molecular_graphics 'Olex2 1.5-alpha (Dolomanov et al., 2009)'
_computing_publication_material 'Olex2 1.5-alpha (Dolomanov et al., 2009)'
_computing_structure_refinement 'SHELXL 2016/6 (Sheldrick, 2015)'
_computing_structure_solution 'SHELXT 2014/5 (Sheldrick, 2014)'
_diffrn_ambient_environment N~2~
_diffrn_ambient_temperature 100(2)
_diffrn_detector 'hybrid pixel array detector'
_diffrn_detector_area_resol_mean 10
_diffrn_detector_dtime 0.000
_diffrn_detector_type 'Rigaku, HyPix Arc-100'
_diffrn_measured_fraction_theta_full 0.996
_diffrn_measured_fraction_theta_max 0.995
_diffrn_measurement_details
;
List of Runs (angles in degrees, time in seconds):

  # Type    Start    End  Width  t~exp~   \w     \q     \k     \f   Frames
--------------------------------------------------------------------------
  1  \w   -107.00 -82.00   0.50    5.00    -- -103.00-157.00 159.00   50
  2  \w    -96.00 -71.00   0.50    5.00    -- -103.00 119.00  40.00   50
  3  \w   -107.00 -82.00   0.50    5.00    -- -103.00 157.00-164.00   50
  4  \w   -126.00 -82.00   0.50    5.00    -- -103.00-119.00 -45.00   88
  5  \w    -99.00 -74.00   0.50    5.00    -- -103.00  77.00 -90.00   50
  6  \w    -68.00 -31.00   0.50    5.00    -- -103.00  61.00 120.00   74
  7  \w    -68.00 -43.00   0.50    5.00    -- -103.00  61.00 150.00   50
  8  \w    -67.00 -42.00   0.50    5.00    -- -103.00  61.00  60.00   50
  9  \w    -62.00 -30.00   0.50    5.00    -- -103.00  61.00-150.00   64
 10  \w     33.00 107.00   0.50    5.00    --  101.75-119.00 -45.00  148
 11  \w     75.00 132.00   0.50    5.00    --  101.75-157.00 159.00  114
 12  \w    111.00 137.00   0.50    5.00    --  101.75 119.00  40.00   52
 13  \w     50.00  76.00   0.50    5.00    --  101.75 -94.00 -30.00   52
 14  \w     94.00 174.00   0.50    5.00    --  101.75  45.00  30.00  160
 15  \w     32.00  62.00   0.50    5.00    --  101.75 -61.00 -30.00   60
 16  \w     30.00 107.00   0.50    5.00    --  101.75 -77.00 -30.00  154
 17  \w     87.00 174.00   0.50    5.00    --  101.75  61.00 -60.00  174
 18  \w     80.00 106.00   0.50    5.00    --  101.75 -94.00 -30.00   52
 19  \w   -111.00 -70.00   0.50    1.00    --  -46.26 157.00-164.00   82
 20  \w    -98.00 -54.00   0.50    1.00    --  -46.26-157.00 159.00   88
 21  \w     70.00 117.00   0.50    1.00    --   46.26 157.00-164.00   94
 22  \w     62.00  87.00   0.50    1.00    --   46.26-157.00 159.00   50
 23  \w    -22.00  22.00   0.50    1.00    --  -46.26  19.00-120.00   88
 24  \w    -23.00   7.00   0.50    1.00    --  -46.26  19.00 -30.00   60
 25  \w    -22.00  28.00   0.50    1.00    --   46.26 -19.00 -30.00  100
 26  \w    -23.00  28.00   0.50    1.00    --   46.26 -19.00-180.00  102
;
_diffrn_measurement_device 'four-circle diffractometer'
_diffrn_measurement_device_details 'Rigaku Oxford Difffraction, UG2 \k goniometer'
_diffrn_measurement_device_type
; Rigaku 007HF diffractometer equipped with Arc)Sec VHF Varimax confocal
 mirrors and a UG2 goniometer and HyPix Arc-100 detector
;
_diffrn_measurement_method 'profile data from \w-scans'
_diffrn_measurement_specimen_support 'MiTeGen loops'
_diffrn_orient_matrix_type 'CrysAlisPro convention (1999,Acta A55,543-557)'
_diffrn_orient_matrix_UB_11 0.0014516000
_diffrn_orient_matrix_UB_12 -0.1016992000
_diffrn_orient_matrix_UB_13 0.0048148000
_diffrn_orient_matrix_UB_21 0.0196386000
_diffrn_orient_matrix_UB_22 0.0039145000
_diffrn_orient_matrix_UB_23 -0.0025090000
_diffrn_orient_matrix_UB_31 0.0048209000
_diffrn_orient_matrix_UB_32 0.0133773000
_diffrn_orient_matrix_UB_33 0.0373440000
_diffrn_radiation_collimation 0.3
_diffrn_radiation_monochromator 'Arc)Sec VHF Varimax focusing mirrors'
_diffrn_radiation_probe x-ray
_diffrn_radiation_type 'Cu K\a'
_diffrn_radiation_wavelength 1.54184
_diffrn_reflns_av_R_equivalents 0.0819
_diffrn_reflns_av_unetI/netI 0.0717
_diffrn_reflns_Laue_measured_fraction_full 0.996
_diffrn_reflns_Laue_measured_fraction_max 0.995
_diffrn_reflns_limit_h_max 92
_diffrn_reflns_limit_h_min -92
_diffrn_reflns_limit_k_max 18
_diffrn_reflns_limit_k_min -16
_diffrn_reflns_limit_l_max 50
_diffrn_reflns_limit_l_min -45
_diffrn_reflns_number 156082
_diffrn_reflns_point_group_measured_fraction_full 0.996
_diffrn_reflns_point_group_measured_fraction_max 0.995
_diffrn_reflns_theta_full 67.684
_diffrn_reflns_theta_max 68.251
_diffrn_reflns_theta_min 2.164
_diffrn_source 'Rotating anode'
_diffrn_source_current 30.0
_diffrn_source_power 1.2
_diffrn_source_target Cu
_diffrn_source_type 'Rigaku 007 HF'
_diffrn_source_voltage 40.0
_exptl_absorpt_coefficient_mu 19.730
_exptl_absorpt_correction_T_max 0.257
_exptl_absorpt_correction_T_min 0.103
_exptl_absorpt_correction_type analytical
_exptl_absorpt_process_details
;
CrysAlisPro 1.171.42.72a (Rigaku Oxford Diffraction, 2022)
Analytical numeric absorption correction using a multifaceted crystal
model based on expressions derived by R.C. Clark & J.S. Reid.
(Clark, R. C. & Reid, J. S. (1995). Acta Cryst. A51, 887-897)
Empirical absorption correction using spherical harmonics,
implemented in SCALE3 ABSPACK scaling algorithm.
;
_exptl_crystal_colour 'light yellow'
_exptl_crystal_colour_modifier light
_exptl_crystal_colour_primary yellow
_exptl_crystal_density_diffrn 1.397
_exptl_crystal_description block
_exptl_crystal_F_000 18550
_exptl_crystal_size_max 0.19
_exptl_crystal_size_mid 0.15
_exptl_crystal_size_min 0.13
_refine_diff_density_max 1.366
_refine_diff_density_min -1.159
_refine_diff_density_rms 0.273
_refine_ls_extinction_method none
_refine_ls_goodness_of_fit_ref 1.033
_refine_ls_hydrogen_treatment constr
_refine_ls_matrix_type full
_refine_ls_number_parameters 2310
_refine_ls_number_reflns 43077
_refine_ls_number_restraints 1034
_refine_ls_restrained_S_all 1.029
_refine_ls_R_factor_all 0.1928
_refine_ls_R_factor_gt 0.1289
_refine_ls_shift/su_max 0.007
_refine_ls_shift/su_mean 0.000
_refine_ls_structure_factor_coef Fsqd
_refine_ls_weighting_details 'w=1/[\s^2^(Fo^2^)+(0.2235P)^2^+478.5298P] where P=(Fo^2^+2Fc^2^)/3'
_refine_ls_weighting_scheme calc
_refine_ls_wR_factor_gt 0.3878
_refine_ls_wR_factor_ref 0.4460
_reflns_Friedel_coverage 0.000
_reflns_number_gt 20894
_reflns_number_total 43077
_reflns_threshold_expression 'I > 2\s(I)'
_cod_data_source_file lt5068.cif
_cod_data_source_block 25_1_96c
_cod_database_code 1571845
_shelx_shelxl_version_number 2016/6
_chemical_oxdiff_formula '(Zn3 I6 N12 H24 C36) (C15 H16 O3)2 (C6 H12)2'
_chemical_oxdiff_usercomment 9300-04
_shelx_space_group_comment
;
The symmetry employed for this shelxl refinement is uniquely defined
by the following loop, which should always be used as a source of
symmetry information in preference to the above space-group names.
They are only intended as comments.
;
_shelx_estimated_absorpt_t_max 0.184
_shelx_estimated_absorpt_t_min 0.117
_olex2_refinement_description
;
1. Fixed Uiso
 At 1.2 times of:
  All C(H) groups, All C(H,H) groups
 At 1.5 times of:
  All C(H,H,H) groups, All O(H) groups
2. Restrained distances
 C2B-C1B = C3B-C2B = C4B-C3B = C5B-C4B = C6B-C5B = C6B-C1B
 1.39 with sigma of 0.02
 C2C-C1C = C3C-C2C = C4C-C3C = C5C-C4C = C6C-C5C = C6C-C1C
 1.39 with sigma of 0.02
 C5A-C13A
 1.51 with sigma of 0.02
 O3A-C15A
 1.43 with sigma of 0.02
 C8C-C7C = C9C-C8C = C9C-C10C = C11C-C10C = C12C-C11C = C7C-C12C
 1.39 with sigma of 0.02
 O3A-C12A = O2A-C8A
 1.37 with sigma of 0.02
 C8B-C7B = C9B-C8B = C9B-C10B = C11B-C10B = C12B-C11B = C7B-C12B
 1.39 with sigma of 0.02
 C7B-C4B
 1.5 with sigma of 0.02
 C5B-C13B
 1.51 with sigma of 0.02
 O1B-C13B = O2B-C14B = O3B-C15B
 1.43 with sigma of 0.02
 O2B-C8B = O3B-C12B
 1.37 with sigma of 0.02
 O2C-C8C = O3C-C12C
 1.37 with sigma of 0.02
 C1B-C3B = C2B-C4B = C3B-C5B = C4B-C6B = C5B-C1B = C6B-C2B
 2.4 with sigma of 0.04
 C7A-O3A
 2.4 with sigma of 0.04
 C5A-O1A
 2.4 with sigma of 0.04
 C2C-C4C = C3C-C5C = C5C-C1C = C6C-C2C
 2.4 with sigma of 0.04
 C7B-C9B = C8B-C10B = C9B-C11B = C10B-C12B = C11B-C7B = C12B-C8B
 2.4 with sigma of 0.04
 C7C-C9C = C8C-C10C = C9C-C11C = C10C-C12C = C11C-C7C = C12C-C8C
 2.4 with sigma of 0.04
 C5B-O1B
 2.4 with sigma of 0.04
 O1C-C5C
 2.4 with sigma of 0.04
 C14B-C8B
 2.4 with sigma of 0.02
 C8C-C14C
 2.4 with sigma of 0.02
 C12C-C15C
 2.4 with sigma of 0.04
 C2A-C1A \\sim C3A-C2A \\sim C4A-C3A \\sim C5A-C4A \\sim C6A-C5A \\sim C6A-C1A
 with sigma of 0.02
 C1A-C3A \\sim C2A-C4A \\sim C3A-C5A \\sim C4A-C6A \\sim C5A-C1A \\sim C6A-C2A
 with sigma of 0.04
 C1A-C4A \\sim C2A-C5A \\sim C3A-C6A
 with sigma of 0.04
 O1A-C13A \\sim O2A-C14A
 with sigma of 0.02
 C7C-C4C \\sim C5C-C13C
 with sigma of 0.02
 O3C-C15C \\sim O2C-C14C \\sim O1C-C13C
 with sigma of 0.02
 C7B-O2B \\sim O2B-C9B
 with sigma of 0.04
 C4C-C13C \\sim C13C-C6C
 with sigma of 0.04
 I306-Zn33 \\sim I406-Zn43
 with sigma of 0.02
 I318-Zn39 \\sim I418-Zn49
 with sigma of 0.02
 I317-Zn39 \\sim I417-Zn49
 with sigma of 0.02
 I305-Zn33 \\sim I405-Zn43
 with sigma of 0.02
 Zn33-N312 \\sim Zn43-N312
 with sigma of 0.02
 Zn39-N334 \\sim Zn49-N334
 with sigma of 0.02
 Zn33-N01O \\sim Zn43-N01O
 with sigma of 0.02
 I318-I317 \\sim I418-I417
 with sigma of 0.04
 I306-I305 \\sim I406-I405
 with sigma of 0.04
 I318-N334 \\sim I418-N334
 with sigma of 0.04
 I317-N334 \\sim I417-N334
 with sigma of 0.04
 I306-N312 \\sim I406-N312
 with sigma of 0.04
 I306-N01O \\sim I406-N01O
 with sigma of 0.04
 I305-N312 \\sim I405-N312
 with sigma of 0.04
 I305-N01O \\sim I405-N01O
 with sigma of 0.04
 I310-Zn35 \\sim I410-Zn45
 with sigma of 0.02
 I309-Zn35 \\sim I409-Zn45
 with sigma of 0.02
 Zn35-N318 \\sim Zn45-N318
 with sigma of 0.02
 I310-I309 \\sim I410-I409
 with sigma of 0.04
 I310-N318 \\sim I410-N318
 with sigma of 0.04
 I309-N318 \\sim I409-N318
 with sigma of 0.04
 I311-Zn36 \\sim I411-Zn46
 with sigma of 0.02
 I312-Zn36 \\sim I412-Zn46
 with sigma of 0.02
 Zn36-N01P \\sim Zn46-N01P
 with sigma of 0.02
 Zn36-N323 \\sim Zn46-N323
 with sigma of 0.02
 I311-I312 \\sim I411-I412
 with sigma of 0.04
 I311-N01P \\sim I411-N01P
 with sigma of 0.04
 I311-N323 \\sim I411-N323
 with sigma of 0.04
 I312-N01P \\sim I412-N01P
 with sigma of 0.04
 I312-N323 \\sim I412-N323
 with sigma of 0.04
 I316-Zn38 \\sim I416-Zn48
 with sigma of 0.02
 I315-Zn38 \\sim I415-Zn48
 with sigma of 0.02
 Zn38-N329 \\sim Zn48-N329
 with sigma of 0.02
 Zn38-N328 \\sim Zn48-N328
 with sigma of 0.02
 I316-I315 \\sim I416-I415
 with sigma of 0.04
 I316-N329 \\sim I416-N329
 with sigma of 0.04
 I316-N328 \\sim I416-N328
 with sigma of 0.04
 I315-N329 \\sim I415-N329
 with sigma of 0.04
 I315-N328 \\sim I415-N328
 with sigma of 0.04
 I301-Zn31 \\sim I401-Zn41
 with sigma of 0.02
 I302-Zn31 \\sim I402-Zn41
 with sigma of 0.02
 Zn31-N301 \\sim Zn41-N301
 with sigma of 0.02
 I301-I302 \\sim I401-I402
 with sigma of 0.04
 I301-N301 \\sim I401-N301
 with sigma of 0.04
 I302-N301 \\sim I402-N301
 with sigma of 0.04
 I407-Zn44 \\sim I307-Zn34
 with sigma of 0.02
 I408-Zn44 \\sim I308-Zn34
 with sigma of 0.02
 Zn44-N316 \\sim Zn34-N316
 with sigma of 0.02
 I407-I408 \\sim I307-I308
 with sigma of 0.04
 I407-N316 \\sim I307-N316
 with sigma of 0.04
 I408-N316 \\sim I308-N316
 with sigma of 0.04
 I313-Zn37 \\sim I413-Zn47
 with sigma of 0.02
 I314-Zn37 \\sim I414-Zn47
 with sigma of 0.02
 Zn37-N327 \\sim Zn47-N327
 with sigma of 0.02
 I313-I314 \\sim I413-I414
 with sigma of 0.04
 I313-N327 \\sim I413-N327
 with sigma of 0.04
 I314-N327 \\sim I414-N327
 with sigma of 0.04
 I303-Zn32 \\sim I403-Zn42
 with sigma of 0.02
 I304-Zn32 \\sim I404-Zn42
 with sigma of 0.02
 Zn32-N307 \\sim Zn42-N307
 with sigma of 0.02
 Zn32-N306 \\sim Zn42-N306
 with sigma of 0.02
 I303-I304 \\sim I403-I404
 with sigma of 0.04
 I303-N307 \\sim I403-N307
 with sigma of 0.04
 I303-N306 \\sim I403-N306
 with sigma of 0.04
 I304-N307 \\sim I404-N307
 with sigma of 0.04
 I304-N306 \\sim I404-N306
 with sigma of 0.04
 Zn56-N01P \\sim Zn46-N01P
 with sigma of 0.02
 Zn56-N323 \\sim Zn46-N323
 with sigma of 0.02
 I511-Zn56 \\sim I411-Zn46
 with sigma of 0.02
 I312-Zn36 \\sim I512-Zn56
 with sigma of 0.02
 Zn31-N301 \\sim Zn51-N301 \\sim Zn41-N301
 with sigma of 0.02
 I301-Zn31 \\sim I501-Zn51
 with sigma of 0.02
 I302-Zn31 \\sim I502-Zn51
 with sigma of 0.02
 N323-C377 \\sim N323-C477
 with sigma of 0.02
 C375-C376 \\sim C375-C476
 with sigma of 0.02
 C376-C377 \\sim C476-C477
 with sigma of 0.02
 N323-C376 \\sim N323-C476
 with sigma of 0.04
 C375-C377 \\sim C375-C477
 with sigma of 0.04
 N312-C341 \\sim N312-C441
 with sigma of 0.02
 C339-C340 \\sim C339-C440
 with sigma of 0.02
 C340-C341 \\sim C440-C441
 with sigma of 0.02
 N312-C340 \\sim N312-C440
 with sigma of 0.04
 C339-C341 \\sim C339-C441
 with sigma of 0.04
 I513-Zn57 \\sim I313-Zn37
 with sigma of 0.02
 I414-Zn47 \\sim I514-Zn57
 with sigma of 0.02
 Zn57-N327 \\sim Zn37-N327
 with sigma of 0.02
 Zn53-N01O \\sim Zn53-N312
 with sigma of 0.02
3. Restrained planarity
 C4B, C5B, C1B, C6B, C3B, C2B
 with sigma of 0.1
 C12B, C7B, C11B, C10B, C9B, C8B
 with sigma of 0.1
 C4C, C5C, C1C, C6C, C3C, C2C
 with sigma of 0.1
 C12C, C11C, C7C, C9C, C10C, C8C
 with sigma of 0.1
 O2B, C8B, C7B, C12B, O3B
 with sigma of 0.1
4. Uiso/Uaniso restraints and constraints
C4A \\sim O3A \\sim C12A \\sim C15A \\sim C7A \\sim C11A \\sim C8A \\sim C10A
\\sim C5A \\sim C3A \\sim O2A \\sim C9A \\sim C6A \\sim C13A \\sim C2A \\sim
C14A \\sim C1A \\sim O1A: within 2A with sigma of 0.04 and sigma for terminal
atoms of 0.08 within 2A
C4B \\sim O2B \\sim C14B \\sim C8B \\sim C7B \\sim C9B \\sim C12B \\sim C10B
\\sim C5B \\sim C3B \\sim O3B \\sim C11B \\sim C6B \\sim C13B \\sim C2B \\sim
C15B \\sim C1B \\sim O1B: within 2A with sigma of 0.04 and sigma for terminal
atoms of 0.08 within 2A
C5C \\sim O2C \\sim C14C \\sim C8C \\sim C7C \\sim C9C \\sim C4C \\sim C12C
\\sim C10C \\sim C3C \\sim O3C \\sim C11C \\sim C6C \\sim C13C \\sim C2C \\sim
C15C \\sim C1C \\sim O1C: within 2A with sigma of 0.04 and sigma for terminal
atoms of 0.08 within 2A
I416 \\sim I316 \\sim Zn48 \\sim Zn38 \\sim I415 \\sim I315: within 2A with
sigma of 0.04 and sigma for terminal atoms of 0.08 within 2A
I403 \\sim I303 \\sim Zn42 \\sim Zn32 \\sim I404 \\sim I304: within 2A with
sigma of 0.04 and sigma for terminal atoms of 0.08 within 2A
I417 \\sim I317 \\sim Zn49 \\sim Zn39 \\sim I418 \\sim I318: within 2A with
sigma of 0.04 and sigma for terminal atoms of 0.08 within 2A
Zn43 \\sim Zn33 \\sim I406 \\sim I306 \\sim I405 \\sim I305: within 2A with
sigma of 0.04 and sigma for terminal atoms of 0.08 within 2A
Uanis(C440) = Uanis(C340) = Uanis(C441) = Uanis(C341)
Uanis(C377) = Uanis(C477) = Uanis(C376) = Uanis(C476)
5. Rigid body (RIGU) restrains
 C4A, O3A, C12A, C15A, C7A, C11A, C8A, C10A, C5A, C3A, O2A, C9A, C6A, C13A,
 C2A, C14A, C1A, O1A
 with sigma for 1-2 distances of 0.004 and sigma for 1-3 distances of 0.004
 C4B, O2B, C14B, C8B, C7B, C9B, C12B, C10B, C5B, C3B, O3B, C11B, C6B, C13B,
 C2B, C15B, C1B, O1B
 with sigma for 1-2 distances of 0.004 and sigma for 1-3 distances of 0.004
 C13C, O2C, C14C, C8C, C7C, C9C, C4C, C12C, C10C, C5C, C3C, O3C, C11C, C6C,
 C2C, C15C, C1C, O1C
 with sigma for 1-2 distances of 0.004 and sigma for 1-3 distances of 0.004
6. Others
 1*[Sof(I306)+Sof(I305)+Sof(Zn33)]+1*[Sof(I406)+Sof(Zn43)+Sof(I405)]+1*
 [Sof(I506)+Sof(Zn53)+Sof(I505)]=1 with esd of 0.00001
 Sof(I410)=Sof(Zn45)=Sof(I409)=1-FVAR(1)
 Sof(I310)=Sof(I309)=Sof(Zn35)=FVAR(1)
 Sof(I416)=Sof(Zn48)=Sof(I415)=1-FVAR(2)
 Sof(I316)=Sof(I315)=Sof(Zn38)=FVAR(2)
 Sof(I308)=Sof(Zn34)=Sof(I307)=1-FVAR(3)
 Sof(I407)=Sof(I408)=Sof(Zn44)=FVAR(3)
 Sof(I306)=Sof(I305)=Sof(Zn33)=FVAR(4)
 Sof(I406)=Sof(Zn43)=Sof(I405)=FVAR(5)
 Sof(I506)=Sof(Zn53)=Sof(I505)=FVAR(6)
 Sof(C476)=Sof(H476)=Sof(C477)=Sof(H477)=1-FVAR(7)
 Sof(C376)=Sof(H376)=Sof(C377)=Sof(H377)=FVAR(7)
 Sof(C441)=Sof(H441)=Sof(C440)=Sof(H440)=1-FVAR(8)
 Sof(C340)=Sof(H340)=Sof(C341)=Sof(H341)=FVAR(8)
 Fixed Sof: I318(0.49954) I311(0.43524) I301(0.44833) I313(0.40064)
 I302(0.44833) I314(0.40064) I312(0.43524) I317(0.49954) I303(0.52693)
 I304(0.52693) Zn39(0.49954) Zn31(0.44833) Zn36(0.43524) Zn37(0.40064)
 Zn32(0.52693) O3A(0.49351) O1A(0.49351) H1A(0.49351) O2A(0.49351) C4A(0.49351)
 C5A(0.49351) C6A(0.49351) H6A(0.49351) C1A(0.49351) H1AA(0.49351) C2A(0.49351)
 H2A(0.49351) C3A(0.49351) H3A(0.49351) C7A(0.49351) C12A(0.49351)
 C11A(0.49351) H11A(0.49351) C10A(0.49351) H10A(0.49351) C9A(0.49351)
 H9A(0.49351) C8A(0.49351) C13A(0.49351) H13A(0.49351) H13B(0.49351)
 C15A(0.49351) H15A(0.49351) H15B(0.49351) H15C(0.49351) I418(0.50046)
 Zn49(0.50046) I417(0.50046) I411(0.50982) Zn46(0.50982) I412(0.50982)
 I402(0.53274) Zn41(0.53274) I401(0.53274) I414(0.58149) Zn47(0.58149)
 I413(0.58149) I404(0.41267) Zn42(0.41267) I403(0.41267) C14A(0.49351)
 H14A(0.49351) H14B(0.49351) H14C(0.49351) I504(0.06041) I503(0.06041)
 Zn52(0.06041) I511(0.05495) I512(0.05495) Zn56(0.05495) I502(0.01893)
 I501(0.01893) Zn51(0.01893) I514(0.01786) I513(0.01786) Zn57(0.01786)
 O2C(0.21948) O2B(0.23115) O3C(0.21948) O1B(0.23115) H1B(0.23115) O3B(0.23115)
 O1C(0.21948) H1C(0.21948) C4B(0.23115) C4C(0.21948) C5C(0.21948) C5B(0.23115)
 C12C(0.21948) C12B(0.23115) C1C(0.21948) H1CA(0.21948) C14B(0.23115)
 H14G(0.23115) H14H(0.23115) H14I(0.23115) C7B(0.23115) C1B(0.23115)
 H1BA(0.23115) C11B(0.23115) H11B(0.23115) C10B(0.23115) H10B(0.23115)
 C6C(0.21948) H6C(0.21948) C14C(0.21948) H14D(0.21948) H14E(0.21948)
 H14F(0.21948) C11C(0.21948) H11C(0.21948) C13C(0.21948) H13C(0.21948)
 H13D(0.21948) C7C(0.21948) C15B(0.23115) H15G(0.23115) H15H(0.23115)
 H15I(0.23115) C9C(0.21948) H9C(0.21948) C9B(0.23115) H9B(0.23115) C6B(0.23115)
 H6B(0.23115) C15C(0.21948) H15D(0.21948) H15E(0.21948) H15F(0.21948)
 C3C(0.21948) H3C(0.21948) C13B(0.23115) H13E(0.23115) H13F(0.23115)
 C2C(0.21948) H2C(0.21948) C10C(0.21948) H10C(0.21948) C3B(0.23115)
 H3B(0.23115) C2B(0.23115) H2B(0.23115) C8C(0.21948) C8B(0.23115)
 Fixed Uiso: I506(0.08) Zn53(0.08) I505(0.08) I504(0.08) I503(0.08) Zn52(0.08)
 I511(0.08) I512(0.08) Zn56(0.08) I502(0.08) I501(0.08) Zn51(0.08) I514(0.08)
 I513(0.08) Zn57(0.08)
7.a Secondary CH2 refined with riding coordinates:
 C13A(H13A,H13B), C13C(H13C,H13D), C13B(H13E,H13F)
7.b Aromatic/amide H refined with riding coordinates:
 C331(H331), C302(H302), C319(H319), C301(H301), C347(H347), C371(H371),
 C346(H346), C367(H367), C322(H322), C323(H323), C335(H335), C320(H320),
 C328(H328), C408(H408), C402(H402), C382(H382), C333(H333), C312(H312),
 C404(H404), C330(H330), C407(H407), C405(H405), C383(H383), C336(H336),
 C311(H311), C358(H358), C403(H403), C368(H368), C317(H317), C332(H332),
 C374(H374), C394(H394), C391(H391), C369(H369), C356(H356), C329(H329),
 C338(H338), C348(H348), C372(H372), C373(H373), C349(H349), C359(H359),
 C337(H337), C392(H392), C395(H395), C366(H366), C313(H313), C304(H304),
 C364(H364), C315(H315), C385(H385), C318(H318), C310(H310), C400(H400),
 C390(H390), C355(H355), C365(H365), C401(H401), C384(H384), C314(H314),
 C389(H389), C353(H353), C6A(H6A), C1A(H1AA), C2A(H2A), C3A(H3A), C387(H387),
 C386(H386), C351(H351), C11A(H11A), C10A(H10A), C9A(H9A), C350(H350),
 C376(H376), C340(H340), C305(H305), C341(H341), C354(H354), C377(H377),
 C476(H476), C477(H477), C441(H441), C440(H440), C1C(H1CA), C1B(H1BA),
 C11B(H11B), C10B(H10B), C6C(H6C), C11C(H11C), C9C(H9C), C9B(H9B), C6B(H6B),
 C3C(H3C), C2C(H2C), C10C(H10C), C3B(H3B), C2B(H2B)
7.c Fitted hexagon refined as free rotating group:
 C7A(C12A,C11A,C10A,C9A,C8A)
7.d Tetrahedral OH refined with riding coordinates:
 O1A(H1A), O1B(H1B), O1C(H1C)
7.e Idealised Me refined with everything fixed:
 C15A(H15A,H15B,H15C), C14A(H14A,H14B,H14C), C14B(H14G,H14H,H14I), C14C(H14D,
 H14E,H14F), C15B(H15G,H15H,H15I), C15C(H15D,H15E,H15F)
;
_olex2_date_sample_data_collection 2023-04-03
_olex2_date_sample_submission 2023-04-03
_olex2_submission_original_sample_id 25_1_96c
_olex2_submission_special_instructions 'No special instructions were received'
_oxdiff_exptl_absorpt_empirical_details
;
Empirical correction (ABSPACK) includes:
- Absorption correction using spherical harmonics
- Frame scaling
- Detector area scaling
- B-factor correction
;
_oxdiff_exptl_absorpt_empirical_full_max 2.272
_oxdiff_exptl_absorpt_empirical_full_min 0.297

loop_
_space_group_symop_operation_xyz
'x, y, z'
'-x, y, -z+1/2'
'x+1/2, y+1/2, z'
'-x+1/2, y+1/2, -z+1/2'
'-x, -y, -z'
'x, -y, z-1/2'
'-x+1/2, -y+1/2, -z'
'x+1/2, -y+1/2, z-1/2'

loop_
_atom_site_label
_atom_site_type_symbol
_atom_site_fract_x
_atom_site_fract_y
_atom_site_fract_z
_atom_site_U_iso_or_equiv
_atom_site_adp_type
_atom_site_occupancy
_atom_site_site_symmetry_order
_atom_site_calc_flag
_atom_site_refinement_flags_posn
_atom_site_refinement_flags_adp
_atom_site_refinement_flags_occupancy
_atom_site_disorder_assembly
_atom_site_disorder_group
I318 I 0.91043(8) 1.4979(4) 1.23293(14) 0.119(2) Uani 0.4995 1 d D U P A 1
I407 I 0.54835(7) -0.3977(7) 0.7211(2) 0.127(3) Uani 0.41(3) 1 d D . P B 2
I311 I 0.7463(2) 0.9842(6) 0.8945(3) 0.135(5) Uani 0.4352 1 d D . P C 1
I408 I 0.60385(9) -0.4736(4) 0.7696(2) 0.128(3) Uani 0.41(3) 1 d D . P B 2
I301 I 0.37989(8) -0.9048(5) 0.39442(17) 0.128(3) Uani 0.4483 1 d D . P D 1
I306 I 0.5796(2) 0.4863(5) 0.5572(2) 0.205(7) Uani 0.466(3) 1 d D U P E 1
I313 I 0.71527(10) 0.1070(8) 1.0554(2) 0.120(3) Uani 0.4006 1 d D . P F 1
I302 I 0.43426(11) -0.9980(3) 0.43234(14) 0.1117(17) Uani 0.4483 1 d D . P D 1
I314 I 0.76889(19) 0.0115(7) 1.1004(2) 0.137(3) Uani 0.4006 1 d D . P F 1
I312 I 0.69647(8) 0.8321(8) 0.9044(2) 0.128(3) Uani 0.4352 1 d D . P C 1
I305 I 0.53006(14) 0.3344(9) 0.56661(14) 0.202(7) Uani 0.466(3) 1 d D U P E 1
I317 I 0.86280(14) 1.3336(9) 1.2410(3) 0.125(2) Uani 0.4995 1 d D U P A 1
I303 I 0.56024(8) -0.4534(2) 0.34107(10) 0.1254(16) Uani 0.5269 1 d D U P G 1
I304 I 0.55950(9) -0.4592(3) 0.44813(13) 0.135(2) Uani 0.5269 1 d D U P G 1
I316 I 0.89799(5) 0.5224(2) 1.09023(12) 0.0999(12) Uani 0.486(10) 1 d D U P H 1
I315 I 0.89401(7) 0.5984(3) 0.98587(10) 0.1216(15) Uani 0.486(10) 1 d D U P H 1
I310 I 0.73104(6) 0.0152(2) 0.75352(18) 0.1111(17) Uani 0.438(12) 1 d D . P I 1
Zn44 Zn 0.57903(9) -0.3640(6) 0.7504(2) 0.092(4) Uani 0.41(3) 1 d D . P B 2
Zn39 Zn 0.89419(13) 1.3503(4) 1.23341(13) 0.108(4) Uani 0.4995 1 d D U P A 1
Zn31 Zn 0.41147(10) -0.8736(6) 0.4210(2) 0.101(4) Uani 0.4483 1 d D . P D 1
I309 I 0.72844(8) 0.0874(3) 0.64900(14) 0.1227(18) Uani 0.438(12) 1 d D . P I 1
Zn36 Zn 0.72792(11) 0.8452(7) 0.8956(2) 0.093(5) Uani 0.4352 1 d D . P C 1
Zn33 Zn 0.56125(14) 0.3467(4) 0.55873(11) 0.136(6) Uani 0.466(3) 1 d D U P E 1
Zn37 Zn 0.74643(13) 0.1329(8) 1.0842(3) 0.092(5) Uani 0.4006 1 d D . P F 1
Zn32 Zn 0.54874(10) -0.3994(3) 0.39090(13) 0.103(3) Uani 0.5269 1 d D U P G 1
Zn38 Zn 0.88459(11) 0.6163(4) 1.04088(15) 0.092(2) Uani 0.486(10) 1 d D U P H 1
Zn35 Zn 0.71875(13) 0.1070(5) 0.7036(2) 0.093(2) Uani 0.438(12) 1 d D . P I 1
N310 N 0.56415(19) 0.1932(6) 0.3994(2) 0.080(4) Uani 1 1 d . . . . .
N325 N 0.7674(2) 0.5249(9) 1.0077(3) 0.089(4) Uani 1 1 d . . . . .
N314 N 0.6007(2) 0.0233(8) 0.6701(3) 0.086(4) Uani 1 1 d . . . . .
N332 N 0.8998(2) 1.2015(8) 1.0750(3) 0.094(4) Uani 1 1 d . . . . .
N303 N 0.4319(2) -0.4821(7) 0.3441(2) 0.087(4) Uani 1 1 d . . . . .
N311 N 0.5746(2) 0.2892(7) 0.2899(3) 0.088(4) Uani 1 1 d . . . . .
N319 N 0.7244(2) 0.5595(8) 0.7593(3) 0.092(4) Uani 1 1 d . . . . .
N307 N 0.5509(2) -0.2610(8) 0.3912(4) 0.102(5) Uani 1 1 d D . . . .
N308 N 0.5569(2) 0.0585(7) 0.4243(2) 0.087(4) Uani 1 1 d . . . . .
N316 N 0.5892(3) -0.2639(9) 0.7241(3) 0.092(4) Uani 1 1 d D . . . .
N321 N 0.7318(2) 0.6959(9) 0.7368(3) 0.087(4) Uani 1 1 d . . . . .
N302 N 0.4606(2) -0.5302(8) 0.3694(2) 0.082(4) Uani 1 1 d . . . . .
N304 N 0.4572(2) -0.3971(8) 0.3394(2) 0.087(4) Uani 1 1 d . . . . .
N330 N 0.8928(2) 1.0649(7) 1.0979(2) 0.084(4) Uani 1 1 d . . . . .
N326 N 0.7963(2) 0.4771(9) 1.0329(3) 0.093(4) Uani 1 1 d . . . . .
N309 N 0.5584(2) 0.0639(7) 0.3680(2) 0.083(4) Uani 1 1 d . . . . .
N333 N 0.9091(3) 1.3046(8) 0.9643(3) 0.110(6) Uani 1 1 d . . . . .
N331 N 0.8938(2) 1.0761(10) 1.0409(3) 0.099(5) Uani 1 1 d . . . . .
N315 N 0.6292(3) -0.0275(8) 0.6953(3) 0.095(4) Uani 1 1 d . . . . .
N305 N 0.4080(2) -0.2294(9) 0.2692(3) 0.092(4) Uani 1 1 d . . . . .
N320 N 0.7263(2) 0.5699(8) 0.7032(2) 0.089(4) Uani 1 1 d . . . . .
N306 N 0.5224(2) -0.4172(10) 0.3794(4) 0.113(5) Uani 1 1 d D . . . .
C306 C 0.4433(3) -0.5405(10) 0.3617(3) 0.077(4) Uani 1 1 d . . . . .
C363 C 0.7351(2) 0.7066(10) 0.6805(3) 0.082(4) Uani 1 1 d . . . . .
N301 N 0.4211(3) -0.7726(9) 0.3963(3) 0.092(4) Uani 1 1 d D . . . .
C325 C 0.5622(2) 0.1507(9) 0.3721(3) 0.082(5) Uani 1 1 d . . . . .
N324 N 0.7925(3) 0.6108(10) 1.0015(3) 0.099(4) Uani 1 1 d . . . . .
C307 C 0.4398(3) -0.4111(9) 0.3332(3) 0.076(4) Uani 1 1 d . . . . .
C343 C 0.6118(3) -0.0353(9) 0.6878(3) 0.090(6) Uani 1 1 d . . . . .
N327 N 0.7571(3) 0.2345(10) 1.0615(3) 0.104(5) Uani 1 1 d D . . . .
C398 C 0.8965(2) 1.1527(9) 1.0994(3) 0.083(4) Uani 1 1 d . . . . .
N312 N 0.5760(3) 0.2676(9) 0.5936(3) 0.104(5) Uani 1 1 d D . . . .
N01O N 0.5626(3) 0.2808(9) 0.5160(3) 0.113(6) Uani 1 1 d D . . . .
N01P N 0.7288(2) 0.7788(9) 0.8525(3) 0.099(5) Uani 1 1 d D . . . .
N323 N 0.7420(2) 0.7649(10) 0.9299(3) 0.095(4) Uani 1 1 d D . . . .
N322 N 0.7433(3) 0.7972(9) 0.6277(3) 0.109(5) Uani 1 1 d . . . . .
N329 N 0.8867(3) 0.7493(10) 1.0565(4) 0.120(6) Uani 1 1 d D . . . .
C397 C 0.8978(2) 1.1635(9) 1.0468(3) 0.082(4) Uani 1 1 d . . . . .
C327 C 0.5668(3) 0.2001(9) 0.3436(3) 0.086(5) Uani 1 1 d . . . . .
C379 C 0.7788(3) 0.4677(10) 1.0256(3) 0.082(4) Uani 1 1 d . . . . .
C309 C 0.4282(3) -0.3494(10) 0.3110(3) 0.093(6) Uani 1 1 d . . . . .
C334 C 0.5613(3) 0.1953(10) 0.4565(3) 0.091(5) Uani 1 1 d . . . . .
C324 C 0.5558(2) 0.0192(8) 0.3950(3) 0.083(5) Uani 1 1 d . . . . .
C331 C 0.5720(3) 0.2879(10) 0.3464(3) 0.097(6) Uani 1 1 d . . . . .
H331 H 0.573020 0.318573 0.366701 0.116 Uiso 1 1 calc R U . . .
C302 C 0.4177(3) -0.6434(10) 0.3643(3) 0.085(5) Uani 1 1 d . . . . .
H302 H 0.409754 -0.606190 0.350192 0.102 Uiso 1 1 calc R U . . .
C361 C 0.7302(2) 0.6550(8) 0.7088(3) 0.082(4) Uani 1 1 d . . . . .
C321 C 0.5532(2) -0.0791(8) 0.3928(3) 0.084(5) Uani 1 1 d . . . . .
N334 N 0.8964(3) 1.2814(8) 1.1908(3) 0.110(6) Uani 1 1 d D . . . .
C399 C 0.9021(3) 1.2130(10) 1.0183(3) 0.097(6) Uani 1 1 d . . . . .
C319 C 0.5489(3) -0.2137(10) 0.3642(4) 0.100(6) Uani 1 1 d . . . . .
H319 H 0.546576 -0.244465 0.343908 0.120 Uiso 1 1 calc R U . . .
C396 C 0.8920(3) 1.0305(8) 1.0674(3) 0.092(5) Uani 1 1 d . . . . .
C345 C 0.6042(3) -0.1141(11) 0.6994(3) 0.088(5) Uani 1 1 d . . . . .
C362 C 0.7279(3) 0.6455(9) 0.7610(3) 0.096(6) Uani 1 1 d . . . . .
C326 C 0.5608(3) 0.1470(10) 0.4250(3) 0.087(5) Uani 1 1 d . . . . .
C301 C 0.4119(3) -0.7166(11) 0.3765(3) 0.090(5) Uani 1 1 d . . . . .
H301 H 0.399765 -0.729650 0.369976 0.108 Uiso 1 1 calc R U . . .
C347 C 0.5798(3) -0.2099(10) 0.7028(3) 0.087(5) Uani 1 1 d . . . . .
H347 H 0.567561 -0.221613 0.696177 0.104 Uiso 1 1 calc R U . . .
N313 N 0.6258(3) 0.1069(10) 0.6646(4) 0.124(6) Uani 1 1 d . . . . .
C360 C 0.7241(2) 0.5228(9) 0.7297(3) 0.084(4) Uani 1 1 d . . . . .
C371 C 0.7333(3) 0.7782(9) 0.7973(4) 0.108(7) Uani 1 1 d . . . . .
H371 H 0.737021 0.809352 0.779816 0.130 Uiso 1 1 calc R U . . .
C303 C 0.4354(3) -0.6205(10) 0.3722(3) 0.089(5) Uani 1 1 d . . . . .
C346 C 0.5867(3) -0.1398(9) 0.6902(3) 0.093(6) Uani 1 1 d . . . . .
H346 H 0.579252 -0.105238 0.674186 0.111 Uiso 1 1 calc R U . . .
C378 C 0.7751(3) 0.5944(11) 0.9958(3) 0.095(6) Uani 1 1 d . . . . .
C375 C 0.7630(3) 0.6521(12) 0.9729(4) 0.101(6) Uani 1 1 d D . . . .
N318 N 0.7192(3) 0.2438(9) 0.7189(5) 0.136(7) Uani 1 1 d D . . . .
C357 C 0.7216(2) 0.4271(8) 0.7266(4) 0.086(5) Uani 1 1 d . . . . .
C406 C 0.8970(3) 1.1986(8) 1.1313(3) 0.085(5) Uani 1 1 d . . . . .
C367 C 0.7403(3) 0.7936(9) 0.6837(3) 0.093(5) Uani 1 1 d . . . . .
H367 H 0.741428 0.822678 0.704265 0.112 Uiso 1 1 calc R U . . .
C381 C 0.7715(3) 0.3859(10) 1.0372(3) 0.083(4) Uani 1 1 d . . . . .
C393 C 0.8895(3) 0.9307(9) 1.0643(3) 0.089(5) Uani 1 1 d . . . . .
C342 C 0.6084(3) 0.0917(10) 0.6589(4) 0.091(5) Uani 1 1 d . . . . .
C322 C 0.5547(3) -0.1283(10) 0.4200(4) 0.112(7) Uani 1 1 d . . . . .
H322 H 0.556469 -0.100540 0.440871 0.135 Uiso 1 1 calc R U . . .
C323 C 0.5536(3) -0.2183(10) 0.4174(5) 0.110(6) Uani 1 1 d . . . . .
H323 H 0.555118 -0.251558 0.437167 0.132 Uiso 1 1 calc R U . . .
C370 C 0.7282(3) 0.6920(10) 0.7931(3) 0.090(5) Uani 1 1 d . . . . .
C335 C 0.5668(3) 0.2808(9) 0.4605(3) 0.107(7) Uani 1 1 d . . . . .
H335 H 0.570120 0.312590 0.442734 0.129 Uiso 1 1 calc R U . . .
C320 C 0.5501(3) -0.1215(10) 0.3636(4) 0.092(5) Uani 1 1 d . . . . .
H320 H 0.548847 -0.089505 0.343601 0.111 Uiso 1 1 calc R U . . .
C380 C 0.8022(3) 0.5498(11) 1.0202(4) 0.106(7) Uani 1 1 d . . . . .
C328 C 0.5655(3) 0.1587(9) 0.3139(3) 0.106(7) Uani 1 1 d . . . . .
H328 H 0.561748 0.098383 0.311379 0.127 Uiso 1 1 calc R U . . .
C308 C 0.4667(3) -0.4577(11) 0.3577(3) 0.092(5) Uani 1 1 d . . . . .
C408 C 0.9016(3) 1.3266(10) 1.1653(3) 0.104(6) Uani 1 1 d . . . . .
H408 H 0.905281 1.386906 1.168103 0.125 Uiso 1 1 calc R U . . .
C402 C 0.9097(3) 1.3452(10) 0.9926(4) 0.104(6) Uani 1 1 d . . . . .
H402 H 0.912795 1.406609 0.994253 0.125 Uiso 1 1 calc R U . . .
C339 C 0.5971(4) 0.1580(10) 0.6361(4) 0.115(8) Uani 1 1 d D . . . .
C382 C 0.7545(3) 0.3617(13) 1.0279(4) 0.102(6) Uani 1 1 d . . . . .
H382 H 0.747103 0.397195 1.012128 0.123 Uiso 1 1 calc R U . . .
C333 C 0.5559(4) 0.1485(10) 0.4836(3) 0.130(9) Uani 1 1 d . . . . .
H333 H 0.551759 0.088751 0.481936 0.155 Uiso 1 1 calc R U . . .
C312 C 0.4245(3) -0.2147(12) 0.2798(5) 0.108(6) Uani 1 1 d . . . . .
H312 H 0.429500 -0.162865 0.272121 0.130 Uiso 1 1 calc R U . . .
C404 C 0.8930(3) 1.1957(9) 1.1868(3) 0.122(8) Uani 1 1 d . . . . .
H404 H 0.890711 1.163410 1.205265 0.146 Uiso 1 1 calc R U . . .
C330 C 0.5755(3) 0.3296(9) 0.3189(3) 0.102(6) Uani 1 1 d . . . . .
H330 H 0.578693 0.390809 0.320534 0.122 Uiso 1 1 calc R U . . .
C407 C 0.9013(3) 1.2856(11) 1.1363(4) 0.102(6) Uani 1 1 d . . . . .
H407 H 0.904382 1.319040 1.118705 0.122 Uiso 1 1 calc R U . . .
O3A O 0.5242(3) 0.0121(11) 0.7900(4) 0.094(6) Uani 0.4935 1 d D U P J 1
C405 C 0.8926(4) 1.1488(11) 1.1580(3) 0.125(8) Uani 1 1 d . . . . .
H405 H 0.889502 1.087483 1.156128 0.150 Uiso 1 1 calc R U . . .
C383 C 0.7473(3) 0.2880(11) 1.0403(3) 0.093(5) Uani 1 1 d . . . . .
H383 H 0.735139 0.275332 1.033580 0.112 Uiso 1 1 calc R U . . .
C336 C 0.5676(3) 0.3213(11) 0.4905(3) 0.110(7) Uani 1 1 d . . . . .
H336 H 0.571934 0.380691 0.493192 0.132 Uiso 1 1 calc R U . . .
C311 C 0.4017(3) -0.3002(13) 0.2822(4) 0.117(7) Uani 1 1 d . . . . .
H311 H 0.389398 -0.310570 0.276388 0.140 Uiso 1 1 calc R U . . .
C358 C 0.7220(3) 0.3705(11) 0.7521(4) 0.118(7) Uani 1 1 d . . . . .
H358 H 0.722554 0.394448 0.773418 0.142 Uiso 1 1 calc R U . . .
C403 C 0.9062(3) 1.3018(9) 1.0197(3) 0.097(6) Uani 1 1 d . . . . .
H403 H 0.906513 1.333606 1.039594 0.116 Uiso 1 1 calc R U . . .
N328 N 0.8582(3) 0.5992(12) 1.0388(5) 0.133(7) Uani 1 1 d D . . . .
C368 C 0.7240(3) 0.6929(9) 0.8485(3) 0.117(8) Uani 1 1 d . . . . .
H368 H 0.720685 0.662622 0.866575 0.141 Uiso 1 1 calc R U . . .
C317 C 0.4943(4) -0.3845(15) 0.3487(5) 0.119(7) Uani 1 1 d . . . . .
H317 H 0.487740 -0.347758 0.332180 0.143 Uiso 1 1 calc R U . . .
C332 C 0.5573(4) 0.1972(10) 0.5119(3) 0.134(10) Uani 1 1 d . . . . .
H332 H 0.554182 0.168039 0.530391 0.161 Uiso 1 1 calc R U . . .
C374 C 0.7458(3) 0.6487(13) 0.9688(5) 0.108(6) Uani 1 1 d . . . . .
H374 H 0.740349 0.608047 0.981303 0.130 Uiso 1 1 calc R U . . .
C394 C 0.8902(3) 0.8754(12) 1.0897(4) 0.110(6) Uani 1 1 d . . . . .
H394 H 0.891513 0.898792 1.111246 0.132 Uiso 1 1 calc R U . . .
C391 C 0.8852(3) 0.8052(14) 1.0308(5) 0.122(7) Uani 1 1 d . . . . .
H391 H 0.883283 0.780597 1.009389 0.147 Uiso 1 1 calc R U . . .
C369 C 0.7235(3) 0.6459(11) 0.8198(3) 0.123(8) Uani 1 1 d . . . . .
H369 H 0.720261 0.584795 0.818213 0.147 Uiso 1 1 calc R U . . .
C356 C 0.7195(3) 0.3886(10) 0.6963(4) 0.121(8) Uani 1 1 d . . . . .
H356 H 0.718288 0.424422 0.677126 0.145 Uiso 1 1 calc R U . . .
C329 C 0.5696(3) 0.2055(10) 0.2879(3) 0.112(7) Uani 1 1 d . . . . .
H329 H 0.568783 0.175805 0.267485 0.135 Uiso 1 1 calc R U . . .
C338 C 0.5796(3) 0.1557(14) 0.6321(5) 0.118(7) Uani 1 1 d . . . . .
H338 H 0.573944 0.114047 0.643959 0.141 Uiso 1 1 calc R U . . .
C348 C 0.6057(4) -0.2455(12) 0.7332(5) 0.123(8) Uani 1 1 d . . . . .
H348 H 0.612740 -0.283951 0.748422 0.148 Uiso 1 1 calc R U . . .
C372 C 0.7330(3) 0.8212(11) 0.8263(4) 0.104(6) Uani 1 1 d . . . . .
H372 H 0.735963 0.882728 0.828105 0.125 Uiso 1 1 calc R U . . .
C373 C 0.7360(3) 0.7019(12) 0.9472(5) 0.110(6) Uani 1 1 d . . . . .
H373 H 0.723576 0.693885 0.943912 0.133 Uiso 1 1 calc R U . . .
C349 C 0.6138(3) -0.1704(12) 0.7214(5) 0.110(6) Uani 1 1 d . . . . .
H349 H 0.625923 -0.159186 0.728831 0.132 Uiso 1 1 calc R U . . .
C316 C 0.4861(3) -0.4433(11) 0.3652(4) 0.094(5) Uani 1 1 d . . . . .
C359 C 0.7215(3) 0.2758(13) 0.7479(5) 0.119(7) Uani 1 1 d . . . . .
H359 H 0.722932 0.237326 0.766404 0.143 Uiso 1 1 calc R U . . .
C337 C 0.5699(4) 0.2132(13) 0.6109(5) 0.127(8) Uani 1 1 d . . . . .
H337 H 0.557478 0.211276 0.609179 0.152 Uiso 1 1 calc R U . . .
C392 C 0.8863(3) 0.8951(11) 1.0341(4) 0.112(7) Uani 1 1 d . . . . .
H392 H 0.884928 0.932426 1.015317 0.134 Uiso 1 1 calc R U . . .
O1A O 0.4930(3) 0.2261(14) 0.6973(4) 0.092(6) Uani 0.4935 1 d D U P J 1
H1A H 0.495237 0.260289 0.682518 0.138 Uiso 0.4935 1 calc R U P J 1
C395 C 0.8891(3) 0.7844(11) 1.0849(5) 0.112(6) Uani 1 1 d . . . . .
H395 H 0.890180 0.746459 1.103456 0.135 Uiso 1 1 calc R U . . .
C344 C 0.6355(3) 0.0487(11) 0.6825(4) 0.112(7) Uani 1 1 d . . . . .
C366 C 0.7441(3) 0.8390(12) 0.6568(4) 0.116(7) Uani 1 1 d . . . . .
H366 H 0.747172 0.900299 0.658704 0.139 Uiso 1 1 calc R U . . .
C313 C 0.4352(3) -0.2687(14) 0.3013(5) 0.117(7) Uani 1 1 d . . . . .
H313 H 0.447105 -0.252459 0.309470 0.141 Uiso 1 1 calc R U . . .
C304 C 0.4459(3) -0.6799(15) 0.3920(5) 0.123(7) Uani 1 1 d . . . . .
H304 H 0.458262 -0.670348 0.397662 0.148 Uiso 1 1 calc R U . . .
C364 C 0.7350(4) 0.6642(13) 0.6511(4) 0.135(9) Uani 1 1 d . . . . .
H364 H 0.732432 0.602315 0.648950 0.161 Uiso 1 1 calc R U . . .
C315 C 0.4960(3) -0.4888(13) 0.3911(5) 0.108(6) Uani 1 1 d . . . . .
H315 H 0.490648 -0.529213 0.403980 0.130 Uiso 1 1 calc R U . . .
C385 C 0.7821(3) 0.3338(16) 1.0596(7) 0.143(9) Uani 1 1 d . . . . .
H385 H 0.794055 0.349594 1.067379 0.171 Uiso 1 1 calc R U . . .
C318 C 0.5133(4) -0.3786(15) 0.3566(5) 0.139(10) Uani 1 1 d . . . . .
H318 H 0.519068 -0.342032 0.343162 0.167 Uiso 1 1 calc R U . . .
O2A O 0.5406(3) 0.0701(12) 0.6890(5) 0.094(6) Uani 0.4935 1 d D U P J 1
C352 C 0.6546(3) 0.0606(12) 0.6899(5) 0.116(7) Uani 1 1 d . . . . .
C310 C 0.4109(3) -0.3585(13) 0.3028(5) 0.110(6) Uani 1 1 d . . . . .
H310 H 0.405144 -0.406405 0.311397 0.132 Uiso 1 1 calc R U . . .
C400 C 0.9023(4) 1.1712(11) 0.9889(4) 0.143(11) Uani 1 1 d . . . . .
H400 H 0.900963 1.108292 0.987332 0.172 Uiso 1 1 calc R U . . .
C390 C 0.8499(4) 0.5404(19) 1.0589(7) 0.142(9) Uani 1 1 d . . . . .
H390 H 0.856839 0.513858 1.077709 0.171 Uiso 1 1 calc R U . . .
C355 C 0.7191(4) 0.2965(14) 0.6939(6) 0.143(9) Uani 1 1 d . . . . .
H355 H 0.718716 0.270430 0.672926 0.172 Uiso 1 1 calc R U . . .
C365 C 0.7386(4) 0.7117(12) 0.6251(4) 0.148(11) Uani 1 1 d . . . . .
H365 H 0.737660 0.682960 0.604470 0.177 Uiso 1 1 calc R U . . .
C388 C 0.8213(3) 0.5662(15) 1.0261(5) 0.118(6) Uani 1 1 d . . . . .
C401 C 0.9045(4) 1.2186(11) 0.9623(4) 0.138(10) Uani 1 1 d . . . . .
H401 H 0.902668 1.189978 0.941576 0.166 Uiso 1 1 calc R U . . .
C384 C 0.7747(4) 0.2540(13) 1.0712(5) 0.126(8) Uani 1 1 d . . . . .
H384 H 0.781959 0.214848 1.085688 0.151 Uiso 1 1 calc R U . . .
C314 C 0.5139(4) -0.4737(15) 0.3977(6) 0.130(8) Uani 1 1 d . . . . .
H314 H 0.520697 -0.503776 0.415769 0.156 Uiso 1 1 calc R U . . .
C389 C 0.8328(4) 0.5225(16) 1.0518(6) 0.139(9) Uani 1 1 d . . . . .
H389 H 0.828065 0.478821 1.064305 0.167 Uiso 1 1 calc R U . . .
N317 N 0.6908(3) 0.0869(13) 0.7019(7) 0.142(8) Uani 1 1 d . . . . .
C353 C 0.6649(4) 0.0192(17) 0.7165(7) 0.153(11) Uani 1 1 d . . . . .
H353 H 0.659701 -0.020700 0.729839 0.183 Uiso 1 1 calc R U . . .
C4A C 0.5337(3) 0.1369(12) 0.7474(5) 0.073(5) Uani 0.4935 1 d D U P J 1
C5A C 0.5221(3) 0.1993(12) 0.7307(5) 0.079(6) Uani 0.4935 1 d D U P J 1
C6A C 0.5246(3) 0.2883(12) 0.7386(5) 0.079(6) Uani 0.4935 1 d D U P J 1
H6A H 0.516473 0.331107 0.728087 0.095 Uiso 0.4935 1 calc R U P J 1
C1A C 0.5389(3) 0.3166(13) 0.7617(5) 0.085(6) Uani 0.4935 1 d D U P J 1
H1AA H 0.540573 0.378231 0.766459 0.102 Uiso 0.4935 1 calc R U P J 1
C2A C 0.5506(3) 0.2545(13) 0.7777(5) 0.079(6) Uani 0.4935 1 d D U P J 1
H2A H 0.560551 0.273175 0.793183 0.095 Uiso 0.4935 1 calc R U P J 1
C3A C 0.5478(3) 0.1649(12) 0.7708(4) 0.068(5) Uani 0.4935 1 d D U P J 1
H3A H 0.555617 0.121969 0.782276 0.081 Uiso 0.4935 1 calc R U P J 1
C387 C 0.8294(4) 0.6303(19) 1.0104(7) 0.150(9) Uani 1 1 d . . . . .
H387 H 0.822943 0.670369 0.995043 0.180 Uiso 1 1 calc R U . . .
C386 C 0.8478(4) 0.633(2) 1.0182(9) 0.159(11) Uani 1 1 d . . . . .
H386 H 0.853015 0.669813 1.003980 0.191 Uiso 1 1 calc R U . . .
C351 C 0.6624(4) 0.124(2) 0.6734(9) 0.185(15) Uani 1 1 d . . . . .
H351 H 0.655668 0.163715 0.658185 0.222 Uiso 1 1 calc R U . . .
C7A C 0.5322(3) 0.0392(8) 0.7389(4) 0.082(6) Uani 0.4935 1 d DG U P J 1
C12A C 0.5274(3) -0.0206(12) 0.7612(4) 0.087(6) Uani 0.4935 1 d DG U P J 1
C11A C 0.5260(3) -0.1110(11) 0.7538(5) 0.095(7) Uani 0.4935 1 d G U P J 1
H11A H 0.522708 -0.151881 0.769091 0.114 Uiso 0.4935 1 calc R U P J 1
C10A C 0.5296(3) -0.1416(9) 0.7241(5) 0.101(7) Uani 0.4935 1 d G U P J 1
H10A H 0.528690 -0.203338 0.719016 0.121 Uiso 0.4935 1 calc R U P J 1
C9A C 0.5345(3) -0.0818(12) 0.7017(4) 0.098(7) Uani 0.4935 1 d G U P J 1
H9A H 0.536899 -0.102651 0.681417 0.117 Uiso 0.4935 1 calc R U P J 1
C8A C 0.5358(3) 0.0086(11) 0.7092(4) 0.084(6) Uani 0.4935 1 d DG U P J 1
C350 C 0.6813(4) 0.1273(18) 0.6806(9) 0.178(14) Uani 1 1 d . . . . .
H350 H 0.686878 0.164934 0.667186 0.214 Uiso 1 1 calc R U . . .
C376 C 0.7704(5) 0.695(3) 0.9468(8) 0.111(7) Uani 0.49(2) 1 d D . P C 1
H376 H 0.782054 0.683529 0.943520 0.133 Uiso 0.49(2) 1 calc R U P C 1
C340 C 0.6045(5) 0.197(2) 0.6109(6) 0.112(7) Uani 0.537(18) 1 d D . P E 1
H340 H 0.616177 0.183537 0.608075 0.134 Uiso 0.537(18) 1 calc R U P E 1
C13A C 0.5069(4) 0.1643(18) 0.7055(7) 0.095(7) Uani 0.4935 1 d D U P J 1
H13A H 0.511393 0.147976 0.685403 0.114 Uiso 0.4935 1 calc R U P J 1
H13B H 0.502264 0.109477 0.714147 0.114 Uiso 0.4935 1 calc R U P J 1
C15A C 0.5164(5) -0.044(2) 0.8115(8) 0.111(11) Uani 0.4935 1 d D U P J 1
H15A H 0.510349 -0.093967 0.799124 0.167 Uiso 0.4935 1 calc . U P K 1
H15B H 0.507887 -0.009277 0.821305 0.167 Uiso 0.4935 1 calc . U P L 1
H15C H 0.525600 -0.066762 0.828914 0.167 Uiso 0.4935 1 calc . U P M 1
I406 I 0.57577(14) 0.5011(4) 0.55863(13) 0.124(2) Uani 0.510(3) 1 d D U P E 2
Zn43 Zn 0.56148(11) 0.3483(5) 0.56005(17) 0.100(4) Uani 0.510(3) 1 d D U P E 2
I405 I 0.52975(9) 0.3254(7) 0.56738(17) 0.140(3) Uani 0.510(3) 1 d D U P E 2
I410 I 0.72787(8) 0.0328(4) 0.7758(3) 0.177(4) Uani 0.562(12) 1 d D . P I 2
Zn45 Zn 0.71647(12) 0.1031(4) 0.7202(3) 0.133(3) Uani 0.562(12) 1 d D . P I 2
I409 I 0.72839(7) 0.0597(4) 0.6694(3) 0.176(4) Uani 0.562(12) 1 d D . P I 2
I418 I 0.90827(11) 1.4952(3) 1.23231(9) 0.183(4) Uani 0.5005 1 d D U P A 2
Zn49 Zn 0.89332(12) 1.3446(6) 1.2331(2) 0.114(4) Uani 0.5005 1 d D U P A 2
I417 I 0.86074(16) 1.3231(11) 1.2349(4) 0.174(5) Uani 0.5005 1 d D U P A 2
I411 I 0.74122(18) 0.9952(5) 0.89448(16) 0.113(2) Uani 0.5098 1 d D . P C 2
Zn46 Zn 0.72672(13) 0.8435(4) 0.89535(14) 0.117(6) Uani 0.5098 1 d D . P C 2
I412 I 0.69508(13) 0.8176(9) 0.9011(3) 0.178(5) Uani 0.5098 1 d D . P C 2
I416 I 0.89504(8) 0.5353(4) 1.1119(3) 0.182(4) Uani 0.514(10) 1 d D U P H 2
Zn48 Zn 0.88396(11) 0.6085(5) 1.0569(3) 0.130(3) Uani 0.514(10) 1 d D U P H 2
I415 I 0.89530(6) 0.5650(5) 1.0055(3) 0.181(4) Uani 0.514(10) 1 d D U P H 2
I402 I 0.43886(11) -0.9733(3) 0.43966(17) 0.145(2) Uani 0.5327 1 d D . P D 2
Zn41 Zn 0.41235(11) -0.8751(3) 0.42258(12) 0.122(5) Uani 0.5327 1 d D . P D 2
I401 I 0.38143(9) -0.9075(4) 0.39529(9) 0.165(4) Uani 0.5327 1 d D . P D 2
I308 I 0.60282(10) -0.4733(2) 0.76782(12) 0.177(5) Uani 0.59(3) 1 d D . P B 1
Zn34 Zn 0.57845(9) -0.3614(3) 0.74907(11) 0.120(5) Uani 0.59(3) 1 d D . P B 1
I307 I 0.54843(7) -0.4042(4) 0.71993(9) 0.146(3) Uani 0.59(3) 1 d D . P B 1
I414 I 0.77380(13) 0.0297(5) 1.1038(2) 0.159(4) Uani 0.5815 1 d D . P F 2
Zn47 Zn 0.74766(13) 0.1337(5) 1.0877(3) 0.131(6) Uani 0.5815 1 d D . P F 2
I413 I 0.71721(10) 0.0914(5) 1.05866(14) 0.164(3) Uani 0.5815 1 d D . P F 2
I404 I 0.56165(11) -0.4694(6) 0.4405(3) 0.188(5) Uani 0.4127 1 d D U P G 2
Zn42 Zn 0.54892(11) -0.3989(6) 0.3856(3) 0.157(7) Uani 0.4127 1 d D U P G 2
I403 I 0.56177(9) -0.4385(6) 0.3356(3) 0.234(6) Uani 0.4127 1 d D U P G 2
I506 I 0.5602(7) 0.494(3) 0.5536(11) 0.080 Uiso 0.024(2) 1 d . U P E 3
Zn53 Zn 0.5513(17) 0.330(8) 0.5609(7) 0.080 Uiso 0.024(2) 1 d D U P E 3
I505 I 0.5199(10) 0.311(4) 0.5608(14) 0.080 Uiso 0.024(2) 1 d . U P E 3
C14A C 0.5420(7) 0.043(2) 0.6570(8) 0.124(13) Uani 0.4935 1 d D U P J 1
H14A H 0.537370 0.090151 0.641415 0.186 Uiso 0.4935 1 calc . U P N 1
H14B H 0.535269 -0.011755 0.651441 0.186 Uiso 0.4935 1 calc . U P O 1
H14C H 0.554409 0.032393 0.655902 0.186 Uiso 0.4935 1 calc . U P P 1
I504 I 0.5642(3) -0.4881(13) 0.4144(4) 0.080 Uiso 0.0604 1 d . U P G 3
I503 I 0.5559(3) -0.4165(13) 0.3100(4) 0.080 Uiso 0.0604 1 d . U P G 3
Zn52 Zn 0.5536(6) -0.390(3) 0.3667(9) 0.080 Uiso 0.0604 1 d . U P G 3
I511 I 0.7283(3) 0.9879(14) 0.8924(5) 0.080 Uiso 0.0549 1 d D U P C 3
I512 I 0.6909(4) 0.827(3) 0.9031(13) 0.080 Uiso 0.0549 1 d D U P C 3
Zn56 Zn 0.7227(3) 0.8218(16) 0.8960(4) 0.080 Uiso 0.0549 1 d D U P C 3
I502 I 0.4201(8) -0.998(4) 0.4357(13) 0.080 Uiso 0.0189 1 d D U P D 3
I501 I 0.3751(8) -0.861(4) 0.3818(14) 0.080 Uiso 0.0189 1 d D U P D 3
Zn51 Zn 0.4049(5) -0.851(4) 0.4183(18) 0.080 Uiso 0.0189 1 d D U P D 3
C305 C 0.4380(4) -0.7565(15) 0.4040(5) 0.137(9) Uani 1 1 d . . . . .
H305 H 0.445225 -0.796974 0.417991 0.164 Uiso 1 1 calc R U . . .
C341 C 0.5937(5) 0.255(2) 0.5903(7) 0.112(7) Uani 0.537(18) 1 d D . P E 1
H341 H 0.598222 0.287014 0.573847 0.134 Uiso 0.537(18) 1 calc R U P E 1
C354 C 0.6824(4) 0.0364(17) 0.7232(8) 0.161(12) Uani 1 1 d . . . . .
H354 H 0.689177 0.013657 0.742885 0.193 Uiso 1 1 calc R U . . .
C377 C 0.7592(5) 0.753(3) 0.9272(9) 0.111(7) Uani 0.49(2) 1 d D . P C 1
H377 H 0.763713 0.786928 0.911194 0.133 Uiso 0.49(2) 1 calc R U P C 1
C476 C 0.7702(5) 0.738(2) 0.9652(9) 0.111(7) Uani 0.51(2) 1 d D . P C 2
H476 H 0.781984 0.755316 0.973315 0.133 Uiso 0.51(2) 1 calc R U P C 2
C477 C 0.7584(5) 0.792(2) 0.9452(9) 0.111(7) Uani 0.51(2) 1 d D . P C 2
H477 H 0.761772 0.851828 0.941837 0.133 Uiso 0.51(2) 1 calc R U P C 2
C441 C 0.5917(5) 0.302(2) 0.6113(8) 0.112(7) Uani 0.463(18) 1 d D . P E 2
H441 H 0.594805 0.363159 0.609111 0.134 Uiso 0.463(18) 1 calc R U P E 2
C440 C 0.6026(5) 0.2451(18) 0.6324(8) 0.112(7) Uani 0.463(18) 1 d D . P E 2
H440 H 0.613688 0.265210 0.643947 0.134 Uiso 0.463(18) 1 calc R U P E 2
I514 I 0.7892(6) 0.053(3) 1.1342(11) 0.080 Uiso 0.0179 1 d D U P F 3
I513 I 0.7378(7) 0.053(4) 1.0691(12) 0.080 Uiso 0.0179 1 d D U P F 3
Zn57 Zn 0.7657(9) 0.133(4) 1.094(2) 0.080 Uiso 0.0179 1 d D U P F 3
O2C O 0.6907(7) 0.493(3) 0.6210(10) 0.102(11) Uani 0.2195 1 d D U P . .
O2B O 0.6418(6) 0.496(2) 0.5428(10) 0.109(11) Uani 0.2311 1 d D U P . .
O3C O 0.7067(7) 0.437(3) 0.5185(12) 0.101(11) Uani 0.2195 1 d D U P . .
O1B O 0.6740(6) 0.289(3) 0.6386(12) 0.113(15) Uani 0.2311 1 d D U P . .
H1B H 0.683082 0.315316 0.635264 0.169 Uiso 0.2311 1 calc R U P . .
O3B O 0.6270(6) 0.438(3) 0.6452(12) 0.102(11) Uani 0.2311 1 d D U P . .
O1C O 0.6585(6) 0.290(3) 0.5296(12) 0.111(16) Uani 0.2195 1 d D U P . .
H1C H 0.655437 0.273560 0.547127 0.166 Uiso 0.2195 1 calc R U P . .
C4B C 0.6348(7) 0.373(2) 0.5863(13) 0.107(11) Uani 0.2311 1 d D U P . .
C4C C 0.6992(5) 0.372(2) 0.5815(11) 0.091(10) Uani 0.2195 1 d D U P . .
C5C C 0.6867(5) 0.313(2) 0.5652(12) 0.090(11) Uani 0.2195 1 d D U P . .
C5B C 0.6464(6) 0.308(3) 0.6011(13) 0.122(14) Uani 0.2311 1 d D U P . .
C12C C 0.7026(7) 0.495(3) 0.5411(11) 0.096(10) Uani 0.2195 1 d D U P . .
C12B C 0.6314(5) 0.502(3) 0.6246(10) 0.105(10) Uani 0.2311 1 d D U P . .
C1C C 0.7018(6) 0.189(3) 0.5945(10) 0.082(11) Uani 0.2195 1 d D U P . .
H1CA H 0.702595 0.127027 0.599190 0.099 Uiso 0.2195 1 calc R U P . .
C14B C 0.6488(7) 0.551(3) 0.5204(12) 0.091(14) Uani 0.2311 1 d D U P . .
H14G H 0.639866 0.560306 0.500786 0.136 Uiso 0.2311 1 calc . U P . .
H14H H 0.659092 0.521353 0.514203 0.136 Uiso 0.2311 1 calc . U P . .
H14I H 0.652375 0.608114 0.530716 0.136 Uiso 0.2311 1 calc . U P . .
C7B C 0.6345(4) 0.471(2) 0.5948(10) 0.108(10) Uani 0.2311 1 d D U P . .
C1B C 0.6293(8) 0.196(3) 0.5680(13) 0.109(14) Uani 0.2311 1 d D U P . .
H1BA H 0.627471 0.134979 0.561761 0.131 Uiso 0.2311 1 calc R U P . .
C11B C 0.6325(6) 0.593(3) 0.6314(11) 0.103(12) Uani 0.2311 1 d D U P . .
H11B H 0.630359 0.614266 0.651772 0.124 Uiso 0.2311 1 calc R U P . .
C10B C 0.6368(7) 0.651(2) 0.6082(12) 0.106(12) Uani 0.2311 1 d D U P . .
H10B H 0.637925 0.712990 0.613244 0.128 Uiso 0.2311 1 calc R U P . .
C6C C 0.6880(6) 0.222(3) 0.5715(12) 0.097(13) Uani 0.2195 1 d D U P . .
H6C H 0.679450 0.182158 0.560046 0.117 Uiso 0.2195 1 calc R U P . .
C14C C 0.6848(11) 0.553(5) 0.6439(13) 0.12(2) Uani 0.2195 1 d D U P . .
H14D H 0.677839 0.601362 0.631901 0.180 Uiso 0.2195 1 calc . U P . .
H14E H 0.695090 0.579175 0.658264 0.180 Uiso 0.2195 1 calc . U P . .
H14F H 0.677647 0.520848 0.657124 0.180 Uiso 0.2195 1 calc . U P . .
C11C C 0.7025(8) 0.585(3) 0.5328(12) 0.104(12) Uani 0.2195 1 d D U P . .
H11C H 0.705775 0.603452 0.512910 0.124 Uiso 0.2195 1 calc R U P . .
C13C C 0.6733(8) 0.348(3) 0.5368(17) 0.091(14) Uani 0.2195 1 d D U P . .
H13C H 0.669298 0.408082 0.542300 0.109 Uiso 0.2195 1 calc R U P . .
H13D H 0.678875 0.354133 0.517178 0.109 Uiso 0.2195 1 calc R U P . .
C7C C 0.6979(7) 0.468(3) 0.5702(12) 0.098(10) Uani 0.2195 1 d D U P . .
C15B C 0.6269(12) 0.460(6) 0.6787(14) 0.12(2) Uani 0.2311 1 d D U P . .
H15G H 0.614750 0.460542 0.682563 0.183 Uiso 0.2311 1 calc . U P . .
H15H H 0.632227 0.518521 0.683576 0.183 Uiso 0.2311 1 calc . U P . .
H15I H 0.633659 0.414961 0.692922 0.183 Uiso 0.2311 1 calc . U P . .
C9C C 0.6928(9) 0.620(3) 0.5837(14) 0.113(13) Uani 0.2195 1 d D U P . .
H9C H 0.689565 0.662510 0.598314 0.136 Uiso 0.2195 1 calc R U P . .
C9B C 0.6395(8) 0.621(2) 0.5777(12) 0.114(13) Uani 0.2311 1 d D U P . .
H9B H 0.641639 0.661922 0.561338 0.137 Uiso 0.2311 1 calc R U P . .
C6B C 0.6436(7) 0.220(3) 0.5917(14) 0.125(15) Uani 0.2311 1 d D U P . .
H6B H 0.651587 0.175116 0.601569 0.150 Uiso 0.2311 1 calc R U P . .
C15C C 0.7067(12) 0.470(5) 0.4861(12) 0.107(18) Uani 0.2195 1 d D U P . .
H15D H 0.710558 0.422607 0.472628 0.160 Uiso 0.2195 1 calc . U P . .
H15E H 0.714728 0.520660 0.487145 0.160 Uiso 0.2195 1 calc . U P . .
H15F H 0.694769 0.488727 0.476273 0.160 Uiso 0.2195 1 calc . U P . .
C3C C 0.7131(5) 0.339(3) 0.6045(10) 0.077(10) Uani 0.2195 1 d D U P . .
H3C H 0.721722 0.378068 0.615812 0.092 Uiso 0.2195 1 calc R U P . .
C13B C 0.6591(9) 0.345(4) 0.6301(18) 0.124(17) Uani 0.2311 1 d D U P . .
H13E H 0.663072 0.405337 0.624569 0.149 Uiso 0.2311 1 calc R U P . .
H13F H 0.653058 0.351346 0.649023 0.149 Uiso 0.2311 1 calc R U P . .
C2C C 0.7144(6) 0.247(3) 0.6108(10) 0.082(10) Uani 0.2195 1 d D U P . .
H2C H 0.723947 0.224934 0.626247 0.098 Uiso 0.2195 1 calc R U P . .
C10C C 0.6974(8) 0.647(3) 0.5543(15) 0.110(13) Uani 0.2195 1 d D U P . .
H10C H 0.697048 0.708410 0.548820 0.132 Uiso 0.2195 1 calc R U P . .
C3B C 0.6206(6) 0.350(3) 0.5624(12) 0.101(13) Uani 0.2311 1 d D U P . .
H3B H 0.612796 0.394446 0.552300 0.121 Uiso 0.2311 1 calc R U P . .
C2B C 0.6178(7) 0.261(3) 0.5533(11) 0.099(13) Uani 0.2311 1 d D U P . .
H2B H 0.607976 0.245133 0.537106 0.119 Uiso 0.2311 1 calc R U P . .
C8C C 0.6930(8) 0.530(3) 0.5916(11) 0.110(11) Uani 0.2195 1 d D U P . .
C8B C 0.6390(6) 0.530(2) 0.5718(10) 0.110(11) Uani 0.2311 1 d D U P . .

loop_
_atom_site_aniso_label
_atom_site_aniso_U_11
_atom_site_aniso_U_22
_atom_site_aniso_U_33
_atom_site_aniso_U_23
_atom_site_aniso_U_13
_atom_site_aniso_U_12
I318 0.167(4) 0.077(3) 0.122(4) -0.011(2) 0.051(3) 0.005(2)
I407 0.104(6) 0.125(6) 0.161(7) -0.044(4) 0.051(3) -0.030(3)
I311 0.227(11) 0.077(3) 0.108(4) -0.023(2) 0.048(4) 0.009(5)
I408 0.135(8) 0.122(7) 0.142(6) 0.044(4) 0.067(3) 0.049(3)
I301 0.123(4) 0.111(5) 0.152(5) -0.009(3) 0.025(3) -0.040(3)
I306 0.483(19) 0.051(2) 0.070(2) -0.0299(18) 0.024(5) 0.008(5)
I313 0.127(4) 0.127(5) 0.116(5) -0.023(3) 0.051(3) -0.031(3)
I302 0.212(5) 0.0334(16) 0.098(2) 0.0115(15) 0.049(2) 0.004(2)
I314 0.245(8) 0.066(4) 0.111(3) 0.034(3) 0.063(4) 0.005(4)
I312 0.082(3) 0.201(8) 0.101(3) -0.035(4) 0.018(3) 0.026(4)
I305 0.258(13) 0.276(11) 0.059(3) -0.038(4) -0.002(4) 0.129(8)
I317 0.137(4) 0.144(4) 0.092(3) -0.016(3) 0.013(3) 0.024(3)
I303 0.207(5) 0.0343(10) 0.148(2) -0.0077(13) 0.067(3) 0.0101(15)
I304 0.197(5) 0.0647(18) 0.128(2) 0.0587(16) -0.012(2) -0.008(2)
I316 0.127(2) 0.0564(13) 0.114(2) 0.0188(13) 0.0177(18) -0.0008(12)
I315 0.209(4) 0.0612(17) 0.106(2) -0.0093(13) 0.061(2) -0.0012(17)
I310 0.120(3) 0.0714(18) 0.141(4) 0.0286(19) 0.021(2) -0.0016(15)
Zn44 0.080(7) 0.109(9) 0.096(8) -0.006(5) 0.039(4) 0.001(4)
Zn39 0.254(12) 0.036(3) 0.033(3) -0.002(2) 0.027(4) 0.017(4)
Zn31 0.099(5) 0.103(8) 0.108(7) -0.017(5) 0.038(5) -0.006(5)
I309 0.180(4) 0.078(2) 0.128(3) -0.0123(19) 0.078(3) -0.011(2)
Zn36 0.095(6) 0.105(10) 0.082(8) 0.011(6) 0.023(5) 0.019(6)
Zn33 0.338(17) 0.049(4) 0.016(2) 0.002(2) 0.017(4) 0.039(6)
Zn37 0.138(9) 0.087(9) 0.060(5) -0.023(4) 0.039(5) -0.007(6)
Zn32 0.180(9) 0.031(3) 0.092(3) 0.019(2) 0.006(3) -0.001(3)
Zn38 0.138(5) 0.051(3) 0.087(3) 0.003(2) 0.023(3) -0.004(3)
Zn35 0.115(5) 0.063(3) 0.108(5) -0.001(3) 0.041(4) -0.010(3)
N310 0.151(12) 0.039(5) 0.054(5) 0.009(4) 0.029(6) 0.004(6)
N325 0.120(11) 0.091(9) 0.059(6) 0.002(6) 0.020(6) -0.003(8)
N314 0.137(12) 0.062(7) 0.058(5) 0.013(5) 0.015(6) -0.006(7)
N332 0.163(14) 0.059(7) 0.062(6) 0.015(5) 0.029(7) 0.005(7)
N303 0.164(13) 0.048(6) 0.051(5) 0.005(4) 0.025(6) -0.004(7)
N311 0.164(14) 0.043(6) 0.064(6) -0.001(4) 0.035(7) 0.009(7)
N319 0.158(14) 0.056(7) 0.070(6) 0.003(5) 0.040(7) 0.014(7)
N307 0.138(14) 0.053(7) 0.109(10) 0.007(7) 0.008(9) -0.003(7)
N308 0.155(13) 0.054(6) 0.059(5) 0.008(4) 0.036(6) 0.004(7)
N316 0.152(15) 0.069(8) 0.061(6) 0.007(5) 0.032(8) 0.007(9)
N321 0.125(12) 0.077(8) 0.065(6) 0.009(5) 0.033(6) 0.012(7)
N302 0.136(13) 0.059(7) 0.052(5) 0.010(5) 0.021(7) 0.006(7)
N304 0.147(14) 0.067(7) 0.047(5) -0.001(5) 0.012(7) -0.005(8)
N330 0.146(12) 0.052(6) 0.062(6) 0.009(4) 0.037(6) 0.003(6)
N326 0.141(15) 0.073(8) 0.063(6) 0.012(5) 0.014(7) 0.001(8)
N309 0.159(13) 0.048(6) 0.046(5) 0.002(4) 0.029(6) 0.014(6)
N333 0.226(19) 0.056(7) 0.053(6) 0.016(5) 0.034(8) 0.003(8)
N331 0.148(14) 0.106(11) 0.051(5) 0.012(6) 0.035(7) 0.024(9)
N315 0.140(15) 0.054(7) 0.089(8) 0.011(6) 0.010(9) 0.009(8)
N305 0.135(14) 0.077(9) 0.062(6) 0.010(6) 0.018(7) 0.008(9)
N320 0.150(13) 0.071(8) 0.053(5) 0.003(5) 0.036(6) 0.019(7)
N306 0.137(15) 0.063(8) 0.126(12) 0.010(8) -0.012(10) 0.014(9)
C306 0.116(14) 0.068(9) 0.047(6) 0.005(5) 0.018(7) 0.010(9)
C363 0.124(14) 0.068(8) 0.058(6) 0.012(6) 0.028(7) 0.002(8)
N301 0.148(15) 0.068(8) 0.061(6) 0.003(5) 0.022(8) 0.007(9)
C325 0.147(15) 0.051(7) 0.052(6) 0.009(5) 0.026(7) 0.008(8)
N324 0.125(14) 0.080(9) 0.085(8) 0.008(7) -0.001(8) 0.005(9)
C307 0.126(15) 0.056(7) 0.045(6) -0.001(5) 0.015(7) 0.010(8)
C343 0.168(19) 0.051(8) 0.052(6) 0.013(5) 0.022(9) 0.025(10)
N327 0.165(17) 0.085(10) 0.070(7) 0.007(7) 0.047(9) 0.011(10)
C398 0.134(15) 0.056(8) 0.062(7) 0.011(5) 0.026(8) -0.002(8)
N312 0.166(16) 0.070(8) 0.071(7) 0.024(6) 0.010(8) 0.013(9)
N01O 0.225(19) 0.071(8) 0.047(5) 0.001(5) 0.034(7) 0.029(9)
N01P 0.162(15) 0.081(9) 0.060(6) 0.009(5) 0.038(7) 0.022(8)
N323 0.102(11) 0.111(11) 0.075(7) 0.021(7) 0.022(7) 0.015(8)
N322 0.210(18) 0.063(8) 0.064(6) 0.008(5) 0.050(8) 0.009(9)
N329 0.151(17) 0.064(9) 0.136(13) -0.003(9) 0.006(11) 0.006(9)
C397 0.135(15) 0.050(7) 0.064(7) 0.005(5) 0.026(8) 0.007(8)
C327 0.145(15) 0.056(8) 0.057(6) 0.014(5) 0.016(7) 0.015(8)
C379 0.118(15) 0.071(9) 0.058(7) 0.011(6) 0.018(8) 0.009(9)
C309 0.17(2) 0.057(8) 0.050(6) 0.008(5) 0.020(9) -0.003(10)
C334 0.155(17) 0.068(9) 0.053(6) 0.013(6) 0.029(8) 0.005(9)
C324 0.157(16) 0.046(7) 0.045(6) -0.002(5) 0.019(7) 0.003(8)
C331 0.178(19) 0.060(8) 0.061(7) -0.008(6) 0.045(9) 0.003(9)
C302 0.125(15) 0.072(9) 0.057(7) -0.005(6) 0.012(8) -0.010(9)
C361 0.135(14) 0.033(6) 0.079(8) 0.007(5) 0.025(8) -0.008(7)
C321 0.147(15) 0.036(6) 0.071(7) 0.009(5) 0.025(8) -0.002(7)
N334 0.213(18) 0.067(8) 0.053(6) 0.012(5) 0.037(8) 0.033(9)
C399 0.174(19) 0.059(8) 0.062(7) 0.013(6) 0.027(9) 0.009(9)
C319 0.151(18) 0.051(8) 0.094(10) -0.005(7) 0.015(10) 0.010(9)
C396 0.181(18) 0.032(6) 0.068(7) 0.007(5) 0.033(9) 0.010(8)
C345 0.129(16) 0.085(10) 0.049(6) 0.012(6) 0.015(8) 0.004(10)
C362 0.177(19) 0.053(8) 0.060(7) 0.014(6) 0.028(9) 0.020(9)
C326 0.145(16) 0.063(8) 0.054(6) -0.003(6) 0.020(7) 0.008(9)
C301 0.135(15) 0.083(10) 0.057(7) 0.002(7) 0.028(8) -0.020(10)
C347 0.143(15) 0.067(9) 0.050(6) -0.004(6) 0.020(7) 0.001(9)
N313 0.158(18) 0.085(10) 0.110(11) 0.040(8) -0.025(11) -0.018(11)
C360 0.132(15) 0.053(8) 0.072(8) 0.010(6) 0.028(8) 0.000(8)
C371 0.21(2) 0.047(8) 0.075(8) 0.009(6) 0.057(11) 0.011(10)
C303 0.158(18) 0.068(9) 0.045(6) 0.003(6) 0.025(8) 0.019(10)
C346 0.160(19) 0.053(8) 0.061(7) 0.009(6) 0.006(9) 0.006(9)
C378 0.151(19) 0.070(10) 0.062(7) 0.009(6) 0.016(9) 0.013(11)
C375 0.129(18) 0.092(12) 0.080(9) 0.020(8) 0.011(10) 0.007(12)
N318 0.171(19) 0.039(7) 0.180(18) 0.008(9) -0.013(14) -0.010(8)
C357 0.127(14) 0.040(7) 0.090(9) 0.008(6) 0.015(9) -0.010(7)
C406 0.151(16) 0.043(7) 0.066(7) 0.002(5) 0.033(8) 0.004(8)
C367 0.180(18) 0.044(7) 0.064(7) -0.006(5) 0.047(9) -0.005(8)
C381 0.128(15) 0.065(8) 0.058(7) 0.001(6) 0.025(8) -0.003(9)
C393 0.154(16) 0.047(7) 0.068(7) 0.009(6) 0.025(8) 0.014(8)
C342 0.124(16) 0.061(9) 0.080(9) 0.016(7) -0.001(9) 0.011(9)
C322 0.21(2) 0.051(8) 0.069(8) 0.006(6) 0.016(10) -0.012(10)
C323 0.18(2) 0.051(8) 0.098(11) 0.012(8) 0.012(11) -0.003(10)
C370 0.150(16) 0.060(8) 0.064(7) 0.011(6) 0.032(8) 0.017(9)
C335 0.23(2) 0.042(7) 0.056(7) 0.012(5) 0.046(9) 0.027(9)
C320 0.153(17) 0.055(8) 0.073(8) -0.002(6) 0.030(9) 0.004(9)
C380 0.17(2) 0.071(10) 0.072(9) 0.003(7) 0.004(10) -0.016(11)
C328 0.22(2) 0.045(7) 0.061(7) -0.005(5) 0.045(10) 0.003(9)
C308 0.141(18) 0.082(10) 0.053(7) -0.006(7) 0.016(8) 0.012(10)
C408 0.19(2) 0.056(8) 0.066(8) 0.016(6) 0.027(9) 0.008(10)
C402 0.19(2) 0.059(8) 0.071(8) 0.012(6) 0.042(10) 0.013(10)
C339 0.22(3) 0.044(7) 0.067(8) 0.015(6) -0.020(12) -0.006(11)
C382 0.149(19) 0.103(13) 0.058(7) 0.007(7) 0.026(9) -0.004(12)
C333 0.30(3) 0.050(8) 0.056(7) 0.007(6) 0.068(11) -0.001(11)
C312 0.15(2) 0.079(11) 0.108(12) 0.038(10) 0.046(13) 0.004(12)
C404 0.28(3) 0.037(7) 0.059(7) 0.017(5) 0.061(11) 0.014(10)
C330 0.20(2) 0.049(7) 0.070(8) -0.013(6) 0.055(10) -0.005(9)
C407 0.162(19) 0.078(10) 0.070(8) 0.012(7) 0.031(9) 0.018(10)
O3A 0.130(17) 0.051(9) 0.097(10) 0.030(7) 0.007(10) -0.020(10)
C405 0.27(3) 0.067(9) 0.053(7) 0.014(6) 0.056(11) 0.016(12)
C383 0.141(16) 0.083(10) 0.061(7) -0.008(7) 0.031(8) -0.022(10)
C336 0.20(2) 0.073(10) 0.055(7) 0.012(6) 0.025(9) 0.002(11)
C311 0.16(2) 0.091(13) 0.092(11) 0.020(10) 0.008(11) 0.007(12)
C358 0.22(2) 0.067(10) 0.074(9) 0.014(7) 0.031(11) -0.001(12)
C403 0.189(19) 0.054(8) 0.051(6) 0.000(5) 0.031(8) -0.005(9)
N328 0.141(18) 0.077(11) 0.167(17) 0.004(11) -0.013(15) 0.023(11)
C368 0.26(3) 0.046(8) 0.067(8) 0.007(6) 0.073(11) 0.011(10)
C317 0.14(2) 0.110(16) 0.101(12) 0.036(11) 0.017(13) 0.001(14)
C332 0.30(3) 0.050(8) 0.062(8) 0.005(6) 0.067(12) 0.028(12)
C374 0.120(18) 0.093(13) 0.112(13) 0.034(10) 0.020(12) -0.006(12)
C394 0.18(2) 0.078(11) 0.077(9) 0.017(8) 0.025(10) -0.002(11)
C391 0.16(2) 0.084(13) 0.113(13) -0.008(10) 0.002(13) 0.012(13)
C369 0.26(3) 0.063(9) 0.061(7) 0.014(6) 0.063(11) 0.009(12)
C356 0.22(3) 0.048(8) 0.087(10) 0.003(7) 0.017(12) 0.007(11)
C329 0.24(2) 0.059(8) 0.046(6) 0.003(5) 0.034(9) 0.003(11)
C338 0.139(19) 0.111(15) 0.101(12) 0.059(11) 0.018(13) 0.004(14)
C348 0.19(3) 0.067(11) 0.118(14) 0.057(10) 0.048(15) 0.009(13)
C372 0.18(2) 0.069(9) 0.069(8) 0.013(7) 0.031(10) 0.021(10)
C373 0.136(18) 0.077(11) 0.117(13) 0.035(10) 0.018(12) -0.003(11)
C349 0.128(17) 0.074(11) 0.128(14) 0.045(10) 0.026(12) -0.001(10)
C316 0.142(18) 0.067(9) 0.079(9) 0.006(7) 0.031(10) 0.010(10)
C359 0.16(2) 0.073(12) 0.120(14) 0.021(10) 0.017(14) 0.008(12)
C337 0.17(2) 0.086(13) 0.126(15) 0.042(11) 0.027(14) 0.034(13)
C392 0.19(2) 0.059(9) 0.082(9) -0.003(7) 0.017(11) 0.021(11)
O1A 0.120(14) 0.084(13) 0.077(11) 0.040(10) 0.033(10) 0.021(11)
C395 0.17(2) 0.053(9) 0.118(13) 0.011(9) 0.033(13) -0.014(10)
C344 0.17(2) 0.060(9) 0.089(10) 0.014(8) -0.018(11) -0.023(11)
C366 0.20(2) 0.083(11) 0.076(9) 0.009(8) 0.062(11) 0.011(12)
C313 0.132(18) 0.105(14) 0.119(13) 0.044(11) 0.034(12) 0.007(12)
C304 0.128(18) 0.110(16) 0.133(16) 0.037(13) 0.027(13) 0.019(13)
C364 0.26(3) 0.075(11) 0.078(10) 0.001(8) 0.062(13) 0.002(14)
C315 0.105(16) 0.091(13) 0.124(14) 0.025(10) 0.009(12) 0.009(11)
C385 0.120(18) 0.119(17) 0.20(2) 0.075(17) 0.055(16) 0.035(14)
C318 0.21(3) 0.099(15) 0.102(13) 0.026(11) 0.010(16) -0.051(17)
O2A 0.115(16) 0.070(10) 0.104(11) -0.001(8) 0.038(11) 0.013(10)
C352 0.14(2) 0.067(11) 0.131(15) 0.001(10) -0.002(14) 0.002(11)
C310 0.130(18) 0.091(13) 0.099(12) 0.030(9) -0.006(12) -0.015(12)
C400 0.33(3) 0.055(9) 0.061(8) 0.007(6) 0.064(13) 0.031(13)
C390 0.098(18) 0.14(2) 0.17(2) 0.011(18) -0.023(16) 0.009(16)
C355 0.22(3) 0.079(13) 0.124(15) 0.021(11) 0.007(16) 0.004(15)
C365 0.31(4) 0.075(12) 0.062(8) 0.004(7) 0.054(13) -0.003(15)
C388 0.13(2) 0.106(15) 0.115(14) 0.008(11) 0.021(13) -0.006(14)
C401 0.30(3) 0.064(10) 0.058(8) 0.001(6) 0.059(12) -0.024(13)
C384 0.17(2) 0.082(13) 0.130(15) 0.051(11) 0.041(15) 0.021(14)
C314 0.17(3) 0.092(15) 0.121(15) 0.001(12) 0.014(16) 0.014(15)
C389 0.15(2) 0.110(17) 0.142(18) 0.040(14) -0.010(16) 0.021(16)
N317 0.122(16) 0.084(12) 0.21(2) 0.020(13) -0.012(15) 0.000(11)
C353 0.15(2) 0.118(19) 0.16(2) 0.043(15) -0.043(19) 0.001(17)
C4A 0.102(13) 0.053(8) 0.070(10) 0.015(7) 0.032(8) 0.002(8)
C5A 0.116(14) 0.051(8) 0.075(11) 0.017(8) 0.030(9) 0.008(8)
C6A 0.119(17) 0.053(8) 0.080(12) 0.012(9) 0.055(10) 0.007(10)
C1A 0.137(18) 0.055(11) 0.077(12) 0.008(9) 0.055(10) -0.009(10)
C2A 0.117(16) 0.070(10) 0.062(11) -0.001(8) 0.047(10) -0.014(10)
C3A 0.101(14) 0.061(9) 0.052(9) 0.013(7) 0.040(8) 0.001(9)
C387 0.12(2) 0.14(2) 0.18(2) 0.038(18) 0.010(18) 0.001(17)
C386 0.10(2) 0.13(2) 0.23(3) -0.01(2) -0.02(2) -0.026(16)
C351 0.12(2) 0.16(3) 0.25(3) 0.10(2) -0.02(2) -0.036(19)
C7A 0.102(16) 0.051(8) 0.093(10) 0.011(7) 0.017(10) 0.004(9)
C12A 0.089(16) 0.063(9) 0.104(11) 0.027(8) 0.002(11) -0.007(11)
C11A 0.093(19) 0.065(10) 0.121(15) 0.020(10) 0.002(14) -0.010(12)
C10A 0.10(2) 0.075(12) 0.122(15) 0.008(10) -0.007(14) -0.006(14)
C9A 0.11(2) 0.063(10) 0.115(15) -0.003(9) 0.012(14) 0.011(13)
C8A 0.089(16) 0.063(9) 0.098(11) -0.002(8) 0.013(11) 0.008(11)
C350 0.15(3) 0.110(19) 0.26(4) 0.06(2) -0.01(2) -0.042(18)
C376 0.133(16) 0.108(18) 0.096(15) 0.038(11) 0.031(14) 0.013(13)
C340 0.18(2) 0.086(12) 0.068(9) 0.019(7) 0.020(11) -0.012(12)
C13A 0.116(16) 0.063(13) 0.104(16) 0.023(11) 0.013(11) 0.008(10)
C15A 0.16(3) 0.071(19) 0.104(18) 0.044(15) 0.018(17) -0.021(19)
I406 0.273(6) 0.050(2) 0.0524(18) 0.0057(17) 0.039(2) 0.019(3)
Zn43 0.117(5) 0.099(7) 0.082(6) 0.001(4) 0.011(4) 0.035(5)
I405 0.118(5) 0.171(6) 0.128(5) -0.025(4) 0.012(3) 0.044(4)
I410 0.149(4) 0.103(3) 0.251(8) 0.090(4) -0.043(4) -0.025(2)
Zn45 0.121(6) 0.061(3) 0.206(9) 0.017(4) 0.001(6) 0.001(3)
I409 0.170(4) 0.087(3) 0.266(9) -0.051(4) 0.024(4) 0.021(2)
I418 0.460(11) 0.042(2) 0.0500(16) -0.0061(13) 0.058(3) 0.017(3)
Zn49 0.129(7) 0.120(8) 0.094(6) 0.026(5) 0.021(5) 0.044(5)
I417 0.188(7) 0.206(10) 0.115(6) -0.001(5) -0.010(4) 0.070(6)
I411 0.208(6) 0.070(2) 0.0677(18) -0.0015(14) 0.044(2) 0.027(3)
Zn46 0.256(15) 0.058(5) 0.041(4) 0.003(3) 0.033(5) 0.038(5)
I412 0.236(9) 0.183(8) 0.109(4) -0.010(4) 0.013(4) 0.092(6)
I416 0.147(4) 0.104(3) 0.263(9) 0.088(4) -0.049(5) -0.028(3)
Zn48 0.119(5) 0.061(3) 0.195(9) 0.005(5) -0.012(6) 0.004(3)
I415 0.153(4) 0.107(4) 0.277(9) -0.071(5) 0.026(4) 0.025(3)
I402 0.234(6) 0.066(3) 0.156(4) 0.020(2) 0.087(4) 0.013(3)
Zn41 0.304(13) 0.032(3) 0.038(2) 0.0031(19) 0.058(4) 0.003(4)
I401 0.335(9) 0.103(4) 0.0635(18) -0.032(2) 0.052(3) -0.061(4)
I308 0.406(15) 0.038(2) 0.108(3) 0.0282(14) 0.103(4) 0.044(2)
Zn34 0.299(15) 0.030(3) 0.044(3) -0.0014(17) 0.070(4) -0.009(3)
I307 0.284(10) 0.091(3) 0.077(2) -0.0517(18) 0.071(3) -0.043(3)
I414 0.266(8) 0.062(3) 0.182(5) 0.033(2) 0.126(5) 0.024(4)
Zn47 0.284(15) 0.053(4) 0.076(5) 0.007(3) 0.090(6) -0.008(5)
I413 0.320(9) 0.107(3) 0.0774(19) -0.0322(19) 0.068(3) -0.062(4)
I404 0.102(4) 0.115(5) 0.316(12) 0.054(6) -0.044(6) -0.019(3)
Zn42 0.067(6) 0.080(8) 0.318(19) -0.015(9) 0.015(7) 0.006(5)
I403 0.090(4) 0.139(6) 0.455(16) -0.121(8) 0.002(6) 0.020(4)
C14A 0.20(4) 0.07(2) 0.118(15) -0.009(14) 0.07(2) 0.02(2)
C305 0.19(3) 0.099(15) 0.119(15) 0.063(12) 0.017(16) 0.020(16)
C341 0.18(2) 0.086(12) 0.068(9) 0.019(7) 0.020(11) -0.012(12)
C354 0.16(3) 0.089(16) 0.20(3) 0.026(17) -0.04(2) 0.011(16)
C377 0.133(16) 0.108(18) 0.096(15) 0.038(11) 0.031(14) 0.013(13)
C476 0.133(16) 0.108(18) 0.096(15) 0.038(11) 0.031(14) 0.013(13)
C477 0.133(16) 0.108(18) 0.096(15) 0.038(11) 0.031(14) 0.013(13)
C441 0.18(2) 0.086(12) 0.068(9) 0.019(7) 0.020(11) -0.012(12)
C440 0.18(2) 0.086(12) 0.068(9) 0.019(7) 0.020(11) -0.012(12)
O2C 0.09(3) 0.07(2) 0.13(2) -0.041(16) -0.01(2) 0.00(2)
O2B 0.07(2) 0.07(2) 0.17(3) 0.023(17) 0.01(2) -0.006(19)
O3C 0.07(3) 0.07(2) 0.16(2) -0.010(18) 0.02(2) 0.00(2)
O1B 0.12(3) 0.10(3) 0.12(3) 0.07(3) 0.02(2) 0.00(2)
O3B 0.06(2) 0.067(19) 0.18(3) -0.008(18) 0.03(2) -0.004(18)
O1C 0.11(3) 0.10(3) 0.11(3) -0.06(2) -0.01(2) -0.03(2)
C4B 0.10(2) 0.077(15) 0.14(2) 0.008(15) 0.002(18) -0.019(15)
C4C 0.07(2) 0.084(15) 0.12(2) -0.014(14) 0.013(16) 0.001(14)
C5C 0.07(2) 0.070(16) 0.13(2) -0.005(17) 0.009(17) 0.007(15)
C5B 0.13(3) 0.083(18) 0.14(3) 0.002(18) -0.01(2) -0.004(18)
C12C 0.07(2) 0.068(16) 0.15(2) -0.013(15) 0.009(19) -0.010(18)
C12B 0.06(2) 0.073(16) 0.18(2) 0.003(15) 0.016(19) -0.003(18)
C1C 0.10(3) 0.08(2) 0.08(2) -0.003(17) 0.037(18) 0.012(17)
C14B 0.04(3) 0.05(3) 0.18(3) 0.01(2) 0.00(3) -0.02(2)
C7B 0.08(2) 0.074(15) 0.17(2) 0.006(14) 0.008(18) -0.015(16)
C1B 0.14(3) 0.09(2) 0.11(3) 0.00(2) 0.03(2) -0.02(2)
C11B 0.05(3) 0.068(17) 0.18(3) 0.011(17) 0.00(2) 0.008(19)
C10B 0.05(3) 0.073(19) 0.19(3) 0.021(18) 0.01(2) 0.02(2)
C6C 0.11(3) 0.070(16) 0.11(3) -0.007(18) 0.02(2) 0.012(17)
C14C 0.09(5) 0.11(4) 0.14(3) -0.04(3) -0.02(3) 0.04(4)
C11C 0.08(3) 0.065(17) 0.16(3) -0.019(17) 0.01(2) -0.01(2)
C13C 0.08(3) 0.06(2) 0.13(3) -0.01(2) 0.00(2) 0.002(18)
C7C 0.06(2) 0.083(15) 0.14(2) -0.015(14) 0.001(18) -0.003(15)
C15B 0.10(5) 0.08(4) 0.19(3) -0.01(3) 0.04(3) 0.03(4)
C9C 0.08(3) 0.091(17) 0.16(3) -0.02(2) 0.00(2) 0.01(2)
C9B 0.07(3) 0.075(17) 0.19(3) 0.015(19) 0.02(3) 0.00(2)
C6B 0.14(3) 0.084(18) 0.14(3) 0.00(2) 0.00(2) -0.01(2)
C15C 0.10(5) 0.06(3) 0.15(3) -0.02(2) 0.02(3) -0.01(3)
C3C 0.06(2) 0.087(19) 0.09(2) -0.012(17) 0.031(15) 0.001(17)
C13B 0.13(3) 0.08(3) 0.14(3) 0.00(2) -0.01(2) 0.01(2)
C2C 0.09(3) 0.09(2) 0.08(2) 0.000(17) 0.046(17) 0.004(17)
C10C 0.08(3) 0.077(19) 0.16(3) -0.025(18) 0.00(3) 0.00(2)
C3B 0.10(3) 0.09(2) 0.11(3) 0.016(19) 0.016(19) -0.030(19)
C2B 0.11(3) 0.09(2) 0.10(3) 0.009(18) 0.03(2) -0.03(2)
C8C 0.09(3) 0.089(17) 0.14(2) -0.025(16) 0.00(2) 0.00(2)
C8B 0.07(2) 0.077(17) 0.18(2) 0.015(16) 0.01(2) -0.009(19)

loop_
_atom_type_symbol
_atom_type_description
_atom_type_scat_dispersion_real
_atom_type_scat_dispersion_imag
_atom_type_scat_source
C C 0.0181 0.0091 'International Tables Vol C Tables 4.2.6.8 and 6.1.1.4'
H H 0.0000 0.0000 'International Tables Vol C Tables 4.2.6.8 and 6.1.1.4'
I I -0.3257 6.8362 'International Tables Vol C Tables 4.2.6.8 and 6.1.1.4'
N N 0.0311 0.0180 'International Tables Vol C Tables 4.2.6.8 and 6.1.1.4'
O O 0.0492 0.0322 'International Tables Vol C Tables 4.2.6.8 and 6.1.1.4'
Zn Zn -1.5491 0.6778 'International Tables Vol C Tables 4.2.6.8 and 6.1.1.4'

loop_
_exptl_crystal_face_index_h
_exptl_crystal_face_index_k
_exptl_crystal_face_index_l
_exptl_crystal_face_perp_dist
1 0 0 0.0590
-2 0 1 0.0659
2 0 -1 0.0617
0 0 1 0.0712
-2 -1 -1 0.0870
2 1 -2 0.0656
2 1 0 0.0585
0 0 -1 0.1000
-2 0 -1 0.0798
2 -1 0 0.0551
-2 1 1 0.0649
-2 1 -1 0.0715
2 -2 1 0.0554
1 -1 -1 0.0731
-1 0 0 0.0802

loop_
_geom_angle_atom_site_label_1
_geom_angle_atom_site_label_2
_geom_angle_atom_site_label_3
_geom_angle
_geom_angle_site_symmetry_1
_geom_angle_site_symmetry_3
_geom_angle_publ_flag
I407 Zn44 I408 127.9(5) . . ?
N311 Zn44 I407 102.6(6) 6_556 . ?
N311 Zn44 I408 109.0(6) 6_556 . ?
N311 Zn44 N316 98.9(6) 6_556 . ?
N316 Zn44 I407 107.6(6) . . ?
N316 Zn44 I408 107.1(6) . . ?
I317 Zn39 I318 125.1(4) . . ?
N305 Zn39 I318 108.7(6) 3_566 . ?
N305 Zn39 I317 103.8(7) 3_566 . ?
N305 Zn39 N334 102.4(6) 3_566 . ?
N334 Zn39 I318 108.0(5) . . ?
N334 Zn39 I317 106.7(7) . . ?
I301 Zn31 I302 121.6(4) . . ?
N333 Zn31 I301 103.7(6) 8_455 . ?
N333 Zn31 I302 111.5(6) 8_455 . ?
N301 Zn31 I301 109.1(6) . . ?
N301 Zn31 I302 109.5(6) . . ?
N301 Zn31 N333 99.2(6) . 8_455 ?
I312 Zn36 I311 128.7(6) . . ?
N01P Zn36 I311 106.1(6) . . ?
N01P Zn36 I312 105.6(6) . . ?
N323 Zn36 I311 105.7(7) . . ?
N323 Zn36 I312 105.2(6) . . ?
N323 Zn36 N01P 103.0(7) . . ?
I305 Zn33 I306 128.4(5) . . ?
N312 Zn33 I306 104.7(6) . . ?
N312 Zn33 I305 106.9(6) . . ?
N01O Zn33 I306 105.1(6) . . ?
N01O Zn33 I305 106.2(7) . . ?
N01O Zn33 N312 102.9(7) . . ?
I313 Zn37 I314 124.6(7) . . ?
N327 Zn37 I313 109.0(8) . . ?
N327 Zn37 I314 110.2(7) . . ?
N327 Zn37 N322 98.1(7) . 6_566 ?
N322 Zn37 I313 103.6(7) 6_566 . ?
N322 Zn37 I314 107.9(7) 6_566 . ?
I303 Zn32 I304 123.3(3) . . ?
N307 Zn32 I303 106.6(5) . . ?
N307 Zn32 I304 109.5(5) . . ?
N306 Zn32 I303 104.6(6) . . ?
N306 Zn32 I304 108.7(6) . . ?
N306 Zn32 N307 102.1(7) . . ?
I315 Zn38 I316 121.7(3) . . ?
N329 Zn38 I316 106.2(5) . . ?
N329 Zn38 I315 111.2(6) . . ?
N328 Zn38 I316 102.9(6) . . ?
N328 Zn38 I315 113.3(7) . . ?
N328 Zn38 N329 98.8(8) . . ?
I310 Zn35 I309 122.9(4) . . ?
N318 Zn35 I310 107.2(6) . . ?
N318 Zn35 I309 112.5(7) . . ?
N318 Zn35 N317 96.1(9) . . ?
N317 Zn35 I310 100.1(7) . . ?
N317 Zn35 I309 114.1(8) . . ?
C325 N310 C326 115.9(12) . . ?
C378 N325 C379 114.0(17) . . ?
C342 N314 C343 114.7(17) . . ?
C397 N332 C398 116.5(13) . . ?
C307 N303 C306 113.7(16) . . ?
C330 N311 Zn44 118.6(10) . 6 ?
C329 N311 Zn44 124.1(9) . 6 ?
C329 N311 C330 117.0(12) . . ?
C362 N319 C360 114.8(12) . . ?
C319 N307 Zn32 122.4(12) . . ?
C319 N307 Zn42 116.5(12) . . ?
C319 N307 Zn52 94.9(15) . . ?
C323 N307 Zn32 121.3(12) . . ?
C323 N307 C319 116.3(14) . . ?
C323 N307 Zn42 127.3(12) . . ?
C323 N307 Zn52 146.6(17) . . ?
C324 N308 C326 115.2(10) . . ?
C347 N316 Zn44 125.2(15) . . ?
C347 N316 Zn34 123.4(15) . . ?
C348 N316 Zn44 116.4(11) . . ?
C348 N316 C347 117.6(16) . . ?
C348 N316 Zn34 118.2(11) . . ?
C361 N321 C362 113.9(13) . . ?
C308 N302 C306 115.1(14) . . ?
C308 N304 C307 116.3(15) . . ?
C398 N330 C396 112.9(10) . . ?
C380 N326 C379 113.7(16) . . ?
C325 N309 C324 116.2(10) . . ?
C402 N333 Zn31 122.5(10) . 8_556 ?
C402 N333 C401 118.0(12) . . ?
C402 N333 Zn51 131.4(16) . 8_556 ?
C401 N333 Zn31 119.0(9) . 8_556 ?
C401 N333 Zn51 106.5(18) . 8_556 ?
C396 N331 C397 113.9(12) . . ?
C343 N315 C344 113.1(15) . . ?
C312 N305 Zn39 120.1(12) . 3_434 ?
C312 N305 C311 114.1(16) . . ?
C312 N305 Zn49 122.9(12) . 3_434 ?
C311 N305 Zn39 125.7(16) . 3_434 ?
C311 N305 Zn49 122.8(16) . 3_434 ?
C361 N320 C360 114.9(11) . . ?
C318 N306 Zn32 122(2) . . ?
C318 N306 C314 117(2) . . ?
C318 N306 Zn42 118(2) . . ?
C314 N306 Zn32 120.7(15) . . ?
C314 N306 Zn42 125.6(16) . . ?
N303 C306 C303 115.6(17) . . ?
N302 C306 N303 125.6(14) . . ?
N302 C306 C303 118.8(14) . . ?
C367 C363 C361 121.7(12) . . ?
C367 C363 C364 118.8(14) . . ?
C364 C363 C361 119.4(14) . . ?
C301 N301 Zn31 126.4(15) . . ?
C301 N301 Zn41 128.6(15) . . ?
C301 N301 Zn51 110(2) . . ?
C301 N301 C305 116.3(16) . . ?
C305 N301 Zn31 116.9(12) . . ?
C305 N301 Zn41 114.5(12) . . ?
C305 N301 Zn51 131.3(19) . . ?
N310 C325 N309 125.6(11) . . ?
N310 C325 C327 116.5(12) . . ?
N309 C325 C327 117.4(11) . . ?
C380 N324 C378 114.4(17) . . ?
N303 C307 C309 116.2(17) . . ?
N304 C307 N303 124.0(14) . . ?
N304 C307 C309 119.7(14) . . ?
N314 C343 C345 117(2) . . ?
N315 C343 N314 126.0(16) . . ?
N315 C343 C345 116.7(14) . . ?
C383 N327 Zn37 121.9(16) . . ?
C383 N327 C384 118.8(16) . . ?
C383 N327 Zn47 125.3(16) . . ?
C383 N327 Zn57 164(2) . . ?
C384 N327 Zn37 118.9(12) . . ?
C384 N327 Zn47 115.1(12) . . ?
C384 N327 Zn57 77(2) . . ?
N332 C398 N330 125.4(13) . . ?
N332 C398 C406 116.9(13) . . ?
N330 C398 C406 117.7(11) . . ?
C337 N312 Zn33 124.9(17) . . ?
C337 N312 Zn43 125.0(17) . . ?
C337 N312 Zn53 104(3) . . ?
C337 N312 C341 116.6(18) . . ?
C337 N312 C441 109.1(19) . . ?
C341 N312 Zn33 115.5(13) . . ?
C441 N312 Zn43 117.2(14) . . ?
C336 N01O Zn33 122.2(12) . . ?
C336 N01O Zn43 122.1(12) . . ?
C336 N01O Zn53 134(3) . . ?
C332 N01O Zn33 120.3(11) . . ?
C332 N01O C336 117.3(12) . . ?
C332 N01O Zn43 120.4(11) . . ?
C332 N01O Zn53 105(3) . . ?
C368 N01P Zn36 121.4(10) . . ?
C368 N01P C372 117.0(13) . . ?
C368 N01P Zn46 119.9(10) . . ?
C368 N01P Zn56 108.0(12) . . ?
C372 N01P Zn36 121.5(12) . . ?
C372 N01P Zn46 122.8(12) . . ?
C372 N01P Zn56 133.5(13) . . ?
C373 N323 Zn36 127.5(14) . . ?
C373 N323 Zn46 125.0(14) . . ?
C373 N323 Zn56 112.7(16) . . ?
C373 N323 C377 113.5(19) . . ?
C373 N323 C477 110.5(18) . . ?
C377 N323 Zn36 115.2(14) . . ?
C477 N323 Zn46 121.1(15) . . ?
C366 N322 Zn37 122.1(12) . 6_565 ?
C366 N322 Zn47 120.3(12) . 6_565 ?
C365 N322 Zn37 118.4(10) . 6_565 ?
C365 N322 C366 119.0(14) . . ?
C365 N322 Zn47 120.6(10) . 6_565 ?
C391 N329 Zn38 110.8(14) . . ?
C391 N329 Zn48 129.1(15) . . ?
C395 N329 Zn38 132.2(14) . . ?
C395 N329 C391 117.0(17) . . ?
C395 N329 Zn48 113.8(14) . . ?
N332 C397 N331 125.2(12) . . ?
N332 C397 C399 119.6(13) . . ?
N331 C397 C399 114.7(12) . . ?
C331 C327 C325 120.9(12) . . ?
C328 C327 C325 119.8(14) . . ?
C328 C327 C331 119.2(13) . . ?
N325 C379 C381 117.2(18) . . ?
N326 C379 N325 126.2(15) . . ?
N326 C379 C381 116.6(14) . . ?
C313 C309 C307 119(2) . . ?
C310 C309 C307 124.3(16) . . ?
C310 C309 C313 115.9(17) . . ?
C335 C334 C326 121.6(12) . . ?
C335 C334 C333 119.6(13) . . ?
C333 C334 C326 118.8(14) . . ?
N308 C324 N309 122.5(12) . . ?
N308 C324 C321 118.4(11) . . ?
N309 C324 C321 118.8(10) . . ?
C327 C331 H331 121.2 . . ?
C330 C331 C327 117.6(12) . . ?
C330 C331 H331 121.2 . . ?
C301 C302 H302 120.0 . . ?
C301 C302 C303 120.0(17) . . ?
C303 C302 H302 120.0 . . ?
N321 C361 N320 126.5(12) . . ?
N321 C361 C363 117.1(12) . . ?
N320 C361 C363 116.0(12) . . ?
C322 C321 C324 120.5(13) . . ?
C322 C321 C320 118.1(13) . . ?
C320 C321 C324 121.3(11) . . ?
C408 N334 Zn39 119.3(11) . . ?
C408 N334 Zn49 121.7(11) . . ?
C404 N334 Zn39 123.1(10) . . ?
C404 N334 C408 117.7(12) . . ?
C404 N334 Zn49 120.6(10) . . ?
C403 C399 C397 122.5(13) . . ?
C403 C399 C400 116.2(14) . . ?
C400 C399 C397 121.2(14) . . ?
N307 C319 H319 118.1 . . ?
N307 C319 C320 123.8(15) . . ?
C320 C319 H319 118.1 . . ?
N330 C396 C393 116.0(11) . . ?
N331 C396 N330 125.7(13) . . ?
N331 C396 C393 118.3(12) . . ?
C346 C345 C343 124.8(15) . . ?
C349 C345 C343 121.9(19) . . ?
C349 C345 C346 113.3(16) . . ?
N319 C362 N321 126.1(13) . . ?
N319 C362 C370 118.2(12) . . ?
N321 C362 C370 115.7(14) . . ?
N310 C326 N308 124.4(11) . . ?
N310 C326 C334 118.0(13) . . ?
N308 C326 C334 117.6(12) . . ?
N301 C301 C302 127(2) . . ?
N301 C301 H301 116.6 . . ?
C302 C301 H301 116.6 . . ?
N316 C347 H347 118.7 . . ?
N316 C347 C346 122.5(19) . . ?
C346 C347 H347 118.7 . . ?
C344 N313 C342 116.5(17) . . ?
N319 C360 C357 117.8(12) . . ?
N320 C360 N319 123.3(13) . . ?
N320 C360 C357 118.9(13) . . ?
C370 C371 H371 119.6 . . ?
C370 C371 C372 120.9(15) . . ?
C372 C371 H371 119.6 . . ?
C302 C303 C306 125.4(15) . . ?
C304 C303 C306 119(2) . . ?
C304 C303 C302 115.6(18) . . ?
C345 C346 H346 118.3 . . ?
C347 C346 C345 123.4(15) . . ?
C347 C346 H346 118.3 . . ?
N325 C378 N324 125.1(16) . . ?
N325 C378 C375 115(2) . . ?
N324 C378 C375 120.0(17) . . ?
C374 C375 C378 124.6(18) . . ?
C374 C375 C376 116.3(19) . . ?
C374 C375 C476 115(2) . . ?
C376 C375 C378 116(2) . . ?
C476 C375 C378 116(2) . . ?
C359 N318 Zn35 128.9(14) . . ?
C359 N318 C355 120.2(18) . . ?
C359 N318 Zn45 110.1(15) . . ?
C355 N318 Zn35 110.4(17) . . ?
C355 N318 Zn45 129.7(18) . . ?
C358 C357 C360 124.7(15) . . ?
C358 C357 C356 115.9(14) . . ?
C356 C357 C360 119.4(13) . . ?
C407 C406 C398 123.2(13) . . ?
C407 C406 C405 118.2(13) . . ?
C405 C406 C398 118.6(13) . . ?
C363 C367 H367 120.2 . . ?
C363 C367 C366 119.6(13) . . ?
C366 C367 H367 120.2 . . ?
C382 C381 C379 123.0(16) . . ?
C382 C381 C385 118.2(17) . . ?
C385 C381 C379 119(2) . . ?
C394 C393 C396 124.3(14) . . ?
C394 C393 C392 117.6(15) . . ?
C392 C393 C396 118.0(12) . . ?
N314 C342 N313 125.1(15) . . ?
N314 C342 C339 118.7(19) . . ?
N313 C342 C339 116.1(16) . . ?
C321 C322 H322 120.3 . . ?
C321 C322 C323 119.3(15) . . ?
C323 C322 H322 120.3 . . ?
N307 C323 C322 125.4(16) . . ?
N307 C323 H323 117.3 . . ?
C322 C323 H323 117.3 . . ?
C371 C370 C362 121.0(13) . . ?
C371 C370 C369 118.4(14) . . ?
C369 C370 C362 120.5(14) . . ?
C334 C335 H335 120.3 . . ?
C334 C335 C336 119.4(14) . . ?
C336 C335 H335 120.3 . . ?
C321 C320 C319 117.1(14) . . ?
C321 C320 H320 121.5 . . ?
C319 C320 H320 121.5 . . ?
N326 C380 N324 127(2) . . ?
N326 C380 C388 118.5(19) . . ?
N324 C380 C388 114.9(18) . . ?
C327 C328 H328 120.5 . . ?
C327 C328 C329 119.0(14) . . ?
C329 C328 H328 120.5 . . ?
N302 C308 N304 125(2) . . ?
N302 C308 C316 117.4(15) . . ?
N304 C308 C316 117.3(17) . . ?
N334 C408 H408 119.9 . . ?
C407 C408 N334 120.2(16) . . ?
C407 C408 H408 119.9 . . ?
N333 C402 H402 119.0 . . ?
N333 C402 C403 122.1(15) . . ?
C403 C402 H402 119.0 . . ?
C338 C339 C342 120.9(18) . . ?
C338 C339 C340 117.3(19) . . ?
C338 C339 C440 110(2) . . ?
C340 C339 C342 118(3) . . ?
C440 C339 C342 122(2) . . ?
C381 C382 H382 118.5 . . ?
C381 C382 C383 123.0(18) . . ?
C383 C382 H382 118.5 . . ?
C334 C333 H333 122.6 . . ?
C332 C333 C334 114.7(15) . . ?
C332 C333 H333 122.6 . . ?
N305 C312 H312 117.7 . . ?
N305 C312 C313 124.7(18) . . ?
C313 C312 H312 117.7 . . ?
N334 C404 H404 117.3 . . ?
N334 C404 C405 125.4(13) . . ?
C405 C404 H404 117.3 . . ?
N311 C330 C331 123.9(14) . . ?
N311 C330 H330 118.1 . . ?
C331 C330 H330 118.1 . . ?
C406 C407 H407 118.7 . . ?
C408 C407 C406 122.6(15) . . ?
C408 C407 H407 118.7 . . ?
C12A O3A C15A 120(2) . . ?
C406 C405 H405 122.2 . . ?
C404 C405 C406 115.7(15) . . ?
C404 C405 H405 122.2 . . ?
N327 C383 C382 121(2) . . ?
N327 C383 H383 119.5 . . ?
C382 C383 H383 119.5 . . ?
N01O C336 C335 122.8(16) . . ?
N01O C336 H336 118.6 . . ?
C335 C336 H336 118.6 . . ?
N305 C311 H311 116.8 . . ?
N305 C311 C310 126(2) . . ?
C310 C311 H311 116.8 . . ?
C357 C358 H358 118.9 . . ?
C357 C358 C359 122.2(17) . . ?
C359 C358 H358 118.9 . . ?
C399 C403 C402 120.5(13) . . ?
C399 C403 H403 119.8 . . ?
C402 C403 H403 119.8 . . ?
C390 N328 Zn38 126.5(16) . . ?
C390 N328 Zn48 109.8(16) . . ?
C386 N328 Zn38 121(2) . . ?
C386 N328 C390 112(3) . . ?
C386 N328 Zn48 138(2) . . ?
N01P C368 H368 117.9 . . ?
N01P C368 C369 124.2(13) . . ?
C369 C368 H368 117.9 . . ?
C316 C317 H317 120.9 . . ?
C316 C317 C318 118.1(19) . . ?
C318 C317 H317 120.9 . . ?
N01O C332 C333 126.1(15) . . ?
N01O C332 H332 116.9 . . ?
C333 C332 H332 116.9 . . ?
C375 C374 H374 119.7 . . ?
C375 C374 C373 120.6(19) . . ?
C373 C374 H374 119.7 . . ?
C393 C394 H394 119.7 . . ?
C393 C394 C395 120.6(17) . . ?
C395 C394 H394 119.7 . . ?
N329 C391 H391 118.5 . . ?
N329 C391 C392 123.0(19) . . ?
C392 C391 H391 118.5 . . ?
C370 C369 H369 121.3 . . ?
C368 C369 C370 117.4(16) . . ?
C368 C369 H369 121.3 . . ?
C357 C356 H356 120.5 . . ?
C357 C356 C355 118.9(16) . . ?
C355 C356 H356 120.5 . . ?
N311 C329 C328 123.3(12) . . ?
N311 C329 H329 118.4 . . ?
C328 C329 H329 118.4 . . ?
C339 C338 H338 120.2 . . ?
C339 C338 C337 120(2) . . ?
C337 C338 H338 120.2 . . ?
N316 C348 H348 118.7 . . ?
N316 C348 C349 122.6(19) . . ?
C349 C348 H348 118.7 . . ?
N01P C372 C371 122.0(16) . . ?
N01P C372 H372 119.0 . . ?
C371 C372 H372 119.0 . . ?
N323 C373 C374 125(2) . . ?
N323 C373 H373 117.4 . . ?
C374 C373 H373 117.4 . . ?
C345 C349 C348 120(2) . . ?
C345 C349 H349 119.8 . . ?
C348 C349 H349 119.8 . . ?
C317 C316 C308 122.2(18) . . ?
C317 C316 C315 119(2) . . ?
C315 C316 C308 119.0(17) . . ?
N318 C359 C358 118.7(17) . . ?
N318 C359 H359 120.6 . . ?
C358 C359 H359 120.6 . . ?
N312 C337 C338 125(3) . . ?
N312 C337 H337 117.5 . . ?
C338 C337 H337 117.5 . . ?
C393 C392 C391 119.1(16) . . ?
C393 C392 H392 120.5 . . ?
C391 C392 H392 120.5 . . ?
C13A O1A H1A 109.5 . . ?
N329 C395 C394 122.5(17) . . ?
N329 C395 H395 118.7 . . ?
C394 C395 H395 118.7 . . ?
N315 C344 C352 115.5(17) . . ?
N313 C344 N315 125(2) . . ?
N313 C344 C352 119.9(18) . . ?
N322 C366 C367 120.7(17) . . ?
N322 C366 H366 119.6 . . ?
C367 C366 H366 119.6 . . ?
C309 C313 H313 121.0 . . ?
C312 C313 C309 118(2) . . ?
C312 C313 H313 121.0 . . ?
C303 C304 H304 120.5 . . ?
C303 C304 C305 119(2) . . ?
C305 C304 H304 120.5 . . ?
C363 C364 H364 120.3 . . ?
C365 C364 C363 119.5(18) . . ?
C365 C364 H364 120.3 . . ?
C316 C315 H315 121.1 . . ?
C314 C315 C316 118(2) . . ?
C314 C315 H315 121.1 . . ?
C381 C385 H385 120.9 . . ?
C381 C385 C384 118(2) . . ?
C384 C385 H385 120.9 . . ?
N306 C318 C317 125(2) . . ?
N306 C318 H318 117.7 . . ?
C317 C318 H318 117.7 . . ?
C8A O2A C14A 118(2) . . ?
C353 C352 C344 122(2) . . ?
C351 C352 C344 120(2) . . ?
C351 C352 C353 118(3) . . ?
C309 C310 C311 120(2) . . ?
C309 C310 H310 120.1 . . ?
C311 C310 H310 120.1 . . ?
C399 C400 H400 119.7 . . ?
C401 C400 C399 120.6(16) . . ?
C401 C400 H400 119.7 . . ?
N328 C390 H390 119.4 . . ?
C389 C390 N328 121(2) . . ?
C389 C390 H390 119.4 . . ?
N318 C355 C356 124(2) . . ?
N318 C355 H355 118.2 . . ?
C356 C355 H355 118.2 . . ?
N322 C365 C364 122.1(16) . . ?
N322 C365 H365 118.9 . . ?
C364 C365 H365 118.9 . . ?
C389 C388 C380 121(2) . . ?
C387 C388 C380 124(2) . . ?
C387 C388 C389 114(2) . . ?
N333 C401 C400 122.0(15) . . ?
N333 C401 H401 119.0 . . ?
C400 C401 H401 119.0 . . ?
N327 C384 C385 120.6(19) . . ?
N327 C384 H384 119.7 . . ?
C385 C384 H384 119.7 . . ?
N306 C314 H314 118.2 . . ?
C315 C314 N306 124(2) . . ?
C315 C314 H314 118.2 . . ?
C390 C389 C388 123(3) . . ?
C390 C389 H389 118.7 . . ?
C388 C389 H389 118.7 . . ?
C350 N317 Zn35 115(2) . . ?
C350 N317 Zn45 130(2) . . ?
C350 N317 C354 116(3) . . ?
C354 N317 Zn35 128.5(19) . . ?
C354 N317 Zn45 111.3(19) . . ?
C352 C353 H353 120.4 . . ?
C354 C353 C352 119(3) . . ?
C354 C353 H353 120.4 . . ?
C5A C4A C7A 121.5(16) . . ?
C3A C4A C5A 120.0(12) . . ?
C3A C4A C7A 118.3(16) . . ?
C4A C5A C13A 117.3(16) . . ?
C6A C5A C4A 118.7(12) . . ?
C6A C5A C13A 124.0(17) . . ?
C5A C6A H6A 119.3 . . ?
C5A C6A C1A 121.4(12) . . ?
C1A C6A H6A 119.3 . . ?
C6A C1A H1AA 120.2 . . ?
C2A C1A C6A 119.7(12) . . ?
C2A C1A H1AA 120.2 . . ?
C1A C2A H2A 120.3 . . ?
C3A C2A C1A 119.3(13) . . ?
C3A C2A H2A 120.3 . . ?
C4A C3A H3A 119.6 . . ?
C2A C3A C4A 120.9(12) . . ?
C2A C3A H3A 119.6 . . ?
C388 C387 H387 122.0 . . ?
C388 C387 C386 116(3) . . ?
C386 C387 H387 122.0 . . ?
N328 C386 C387 133(3) . . ?
N328 C386 H386 113.3 . . ?
C387 C386 H386 113.3 . . ?
C352 C351 H351 122.0 . . ?
C352 C351 C350 116(2) . . ?
C350 C351 H351 122.0 . . ?
C12A C7A C4A 119.3(14) . . ?
C12A C7A C8A 120.0 . . ?
C8A C7A C4A 120.7(14) . . ?
O3A C12A C7A 117.9(13) . . ?
O3A C12A C11A 122.1(13) . . ?
C7A C12A C11A 120.0 . . ?
C12A C11A H11A 120.0 . . ?
C10A C11A C12A 120.0 . . ?
C10A C11A H11A 120.0 . . ?
C11A C10A H10A 120.0 . . ?
C11A C10A C9A 120.0 . . ?
C9A C10A H10A 120.0 . . ?
C10A C9A H9A 120.0 . . ?
C8A C9A C10A 120.0 . . ?
C8A C9A H9A 120.0 . . ?
O2A C8A C7A 116.6(15) . . ?
O2A C8A C9A 123.4(15) . . ?
C9A C8A C7A 120.0 . . ?
N317 C350 C351 127(3) . . ?
N317 C350 H350 116.7 . . ?
C351 C350 H350 116.7 . . ?
C375 C376 H376 122.4 . . ?
C377 C376 C375 115(3) . . ?
C377 C376 H376 122.4 . . ?
C339 C340 H340 122.1 . . ?
C341 C340 C339 116(3) . . ?
C341 C340 H340 122.1 . . ?
O1A C13A C5A 113(2) . . ?
O1A C13A H13A 108.9 . . ?
O1A C13A H13B 108.9 . . ?
C5A C13A H13A 108.9 . . ?
C5A C13A H13B 108.9 . . ?
H13A C13A H13B 107.7 . . ?
O3A C15A H15A 109.5 . . ?
O3A C15A H15B 109.5 . . ?
O3A C15A H15C 109.5 . . ?
H15A C15A H15B 109.5 . . ?
H15A C15A H15C 109.5 . . ?
H15B C15A H15C 109.5 . . ?
N312 Zn43 N01O 101.9(6) . . ?
N312 Zn43 I406 111.4(6) . . ?
N312 Zn43 I405 105.2(7) . . ?
N01O Zn43 I406 109.1(6) . . ?
N01O Zn43 I405 103.3(7) . . ?
I405 Zn43 I406 123.6(4) . . ?
N318 Zn45 I410 114.6(7) . . ?
N318 Zn45 I409 100.4(7) . . ?
N317 Zn45 N318 101.9(9) . . ?
N317 Zn45 I410 116.7(9) . . ?
N317 Zn45 I409 97.8(9) . . ?
I409 Zn45 I410 122.0(3) . . ?
N305 Zn49 N334 104.0(7) 3_566 . ?
N305 Zn49 I418 107.5(6) 3_566 . ?
N305 Zn49 I417 109.3(8) 3_566 . ?
N334 Zn49 I418 106.1(6) . . ?
N334 Zn49 I417 103.6(7) . . ?
I418 Zn49 I417 124.5(5) . . ?
N01P Zn46 N323 102.0(6) . . ?
N01P Zn46 I411 107.9(6) . . ?
N01P Zn46 I412 103.6(7) . . ?
N323 Zn46 I411 108.9(6) . . ?
N323 Zn46 I412 106.9(6) . . ?
I412 Zn46 I411 125.1(5) . . ?
N329 Zn48 I416 114.7(6) . . ?
N329 Zn48 I415 101.7(7) . . ?
N328 Zn48 N329 99.2(8) . . ?
N328 Zn48 I416 117.3(8) . . ?
N328 Zn48 I415 97.9(8) . . ?
I415 Zn48 I416 122.3(4) . . ?
N333 Zn41 I402 106.1(5) 8_455 . ?
N333 Zn41 I401 103.1(6) 8_455 . ?
N301 Zn41 N333 99.2(5) . 8_455 ?
N301 Zn41 I402 104.9(6) . . ?
N301 Zn41 I401 106.4(6) . . ?
I401 Zn41 I402 132.6(3) . . ?
N311 Zn34 I308 107.6(5) 6_556 . ?
N311 Zn34 I307 105.8(5) 6_556 . ?
N316 Zn34 N311 99.8(5) . 6_556 ?
N316 Zn34 I308 106.3(6) . . ?
N316 Zn34 I307 111.3(6) . . ?
I307 Zn34 I308 123.5(3) . . ?
N327 Zn47 I414 104.3(7) . . ?
N327 Zn47 I413 108.6(7) . . ?
N322 Zn47 N327 100.5(7) 6_566 . ?
N322 Zn47 I414 109.8(7) 6_566 . ?
N322 Zn47 I413 103.9(7) 6_566 . ?
I413 Zn47 I414 126.8(5) . . ?
N307 Zn42 I404 107.6(7) . . ?
N307 Zn42 I403 107.1(7) . . ?
N306 Zn42 N307 101.5(7) . . ?
N306 Zn42 I404 106.0(7) . . ?
N306 Zn42 I403 113.5(8) . . ?
I403 Zn42 I404 119.5(5) . . ?
N312 Zn53 I506 104(4) . . ?
N312 Zn53 I505 131(4) . . ?
N01O Zn53 N312 87(5) . . ?
N01O Zn53 I506 94(4) . . ?
N01O Zn53 I505 119(3) . . ?
I505 Zn53 I506 114(6) . . ?
O2A C14A H14A 109.5 . . ?
O2A C14A H14B 109.5 . . ?
O2A C14A H14C 109.5 . . ?
H14A C14A H14B 109.5 . . ?
H14A C14A H14C 109.5 . . ?
H14B C14A H14C 109.5 . . ?
N307 Zn52 I504 101.3(16) . . ?
N307 Zn52 I503 128(2) . . ?
I503 Zn52 I504 127(2) . . ?
N01P Zn56 I511 100.9(11) . . ?
N01P Zn56 I512 119.6(17) . . ?
N323 Zn56 N01P 102.6(10) . . ?
N323 Zn56 I511 109.8(13) . . ?
N323 Zn56 I512 122.4(16) . . ?
I512 Zn56 I511 99.2(14) . . ?
N333 Zn51 N301 102(3) 8_455 . ?
N333 Zn51 I502 93(2) 8_455 . ?
N333 Zn51 I501 125(3) 8_455 . ?
N301 Zn51 I502 110(2) . . ?
N301 Zn51 I501 109(3) . . ?
I501 Zn51 I502 117(3) . . ?
N301 C305 C304 122.3(19) . . ?
N301 C305 H305 118.9 . . ?
C304 C305 H305 118.9 . . ?
N312 C341 H341 119.8 . . ?
C340 C341 N312 120(2) . . ?
C340 C341 H341 119.8 . . ?
N317 C354 H354 119.1 . . ?
C353 C354 N317 122(2) . . ?
C353 C354 H354 119.1 . . ?
N323 C377 C376 123(3) . . ?
N323 C377 H377 118.4 . . ?
C376 C377 H377 118.4 . . ?
C375 C476 H476 122.7 . . ?
C477 C476 C375 115(3) . . ?
C477 C476 H476 122.7 . . ?
N323 C477 C476 124(3) . . ?
N323 C477 H477 118.1 . . ?
C476 C477 H477 118.1 . . ?
N312 C441 H441 121.1 . . ?
C440 C441 N312 118(3) . . ?
C440 C441 H441 121.1 . . ?
C339 C440 C441 119(3) . . ?
C339 C440 H440 120.6 . . ?
C441 C440 H440 120.6 . . ?
N327 Zn57 I514 153(3) . . ?
N327 Zn57 I513 86.1(19) . . ?
I513 Zn57 I514 120(2) . . ?
C8C O2C C14C 116(3) . . ?
C8B O2B C14B 120(2) . . ?
C12C O3C C15C 117(4) . . ?
C13B O1B H1B 109.5 . . ?
C12B O3B C15B 119(5) . . ?
C13C O1C H1C 109.5 . . ?
C5B C4B C7B 128(4) . . ?
C3B C4B C5B 120(2) . . ?
C3B C4B C7B 112(4) . . ?
C5C C4C C7C 117(3) . . ?
C5C C4C C3C 119(3) . . ?
C3C C4C C7C 124(3) . . ?
C4C C5C C6C 121(3) . . ?
C4C C5C C13C 119(2) . . ?
C6C C5C C13C 120(2) . . ?
C4B C5B C6B 120(2) . . ?
C4B C5B C13B 112(4) . . ?
C6B C5B C13B 128(4) . . ?
O3C C12C C11C 117(4) . . ?
O3C C12C C7C 123(4) . . ?
C7C C12C C11C 121(2) . . ?
O3B C12B C7B 115(4) . . ?
O3B C12B C11B 125(4) . . ?
C7B C12B C11B 120(2) . . ?
C6C C1C H1CA 120.2 . . ?
C6C C1C C2C 120(3) . . ?
C2C C1C H1CA 120.2 . . ?
O2B C14B H14G 109.5 . . ?
O2B C14B H14H 109.5 . . ?
O2B C14B H14I 109.5 . . ?
H14G C14B H14H 109.5 . . ?
H14G C14B H14I 109.5 . . ?
H14H C14B H14I 109.5 . . ?
C12B C7B C4B 124(3) . . ?
C12B C7B C8B 120(2) . . ?
C8B C7B C4B 116(3) . . ?
C6B C1B H1BA 120.2 . . ?
C6B C1B C2B 120(2) . . ?
C2B C1B H1BA 120.2 . . ?
C12B C11B H11B 120.1 . . ?
C10B C11B C12B 120(2) . . ?
C10B C11B H11B 120.1 . . ?
C11B C10B H10B 119.5 . . ?
C11B C10B C9B 121(2) . . ?
C9B C10B H10B 119.5 . . ?
C5C C6C H6C 120.1 . . ?
C1C C6C C5C 120(3) . . ?
C1C C6C H6C 120.1 . . ?
O2C C14C H14D 109.5 . . ?
O2C C14C H14E 109.5 . . ?
O2C C14C H14F 109.5 . . ?
H14D C14C H14E 109.5 . . ?
H14D C14C H14F 109.5 . . ?
H14E C14C H14F 109.5 . . ?
C12C C11C H11C 120.6 . . ?
C12C C11C C10C 119(2) . . ?
C10C C11C H11C 120.6 . . ?
O1C C13C C5C 111(4) . . ?
O1C C13C H13C 109.4 . . ?
O1C C13C H13D 109.4 . . ?
C5C C13C H13C 109.4 . . ?
C5C C13C H13D 109.4 . . ?
H13C C13C H13D 108.0 . . ?
C12C C7C C4C 123(4) . . ?
C8C C7C C4C 117(4) . . ?
C8C C7C C12C 121(2) . . ?
O3B C15B H15G 109.5 . . ?
O3B C15B H15H 109.5 . . ?
O3B C15B H15I 109.5 . . ?
H15G C15B H15H 109.5 . . ?
H15G C15B H15I 109.5 . . ?
H15H C15B H15I 109.5 . . ?
C10C C9C H9C 119.9 . . ?
C8C C9C H9C 119.9 . . ?
C8C C9C C10C 120(2) . . ?
C10B C9B H9B 120.8 . . ?
C8B C9B C10B 118(2) . . ?
C8B C9B H9B 120.8 . . ?
C5B C6B H6B 119.7 . . ?
C1B C6B C5B 121(2) . . ?
C1B C6B H6B 119.7 . . ?
O3C C15C H15D 109.5 . . ?
O3C C15C H15E 109.5 . . ?
O3C C15C H15F 109.5 . . ?
H15D C15C H15E 109.5 . . ?
H15D C15C H15F 109.5 . . ?
H15E C15C H15F 109.5 . . ?
C4C C3C H3C 120.0 . . ?
C2C C3C C4C 120(3) . . ?
C2C C3C H3C 120.0 . . ?
O1B C13B C5B 111(3) . . ?
O1B C13B H13E 109.4 . . ?
O1B C13B H13F 109.4 . . ?
C5B C13B H13E 109.4 . . ?
C5B C13B H13F 109.4 . . ?
H13E C13B H13F 108.0 . . ?
C1C C2C C3C 121(3) . . ?
C1C C2C H2C 119.7 . . ?
C3C C2C H2C 119.7 . . ?
C11C C10C H10C 119.7 . . ?
C9C C10C C11C 121(2) . . ?
C9C C10C H10C 119.7 . . ?
C4B C3B H3B 119.8 . . ?
C4B C3B C2B 120(2) . . ?
C2B C3B H3B 119.8 . . ?
C1B C2B C3B 120(2) . . ?
C1B C2B H2B 120.0 . . ?
C3B C2B H2B 120.0 . . ?
O2C C8C C7C 114(4) . . ?
O2C C8C C9C 127(4) . . ?
C7C C8C C9C 119(2) . . ?
O2B C8B C7B 118(2) . . ?
O2B C8B C9B 122(2) . . ?
C9B C8B C7B 121(2) . . ?

loop_
_geom_bond_atom_site_label_1
_geom_bond_atom_site_label_2
_geom_bond_distance
_geom_bond_site_symmetry_2
_geom_bond_publ_flag
I318 Zn39 2.547(7) . ?
I407 Zn44 2.514(8) . ?
I311 Zn36 2.528(10) . ?
I408 Zn44 2.543(8) . ?
I301 Zn31 2.535(8) . ?
I306 Zn33 2.533(10) . ?
I313 Zn37 2.520(10) . ?
I302 Zn31 2.551(9) . ?
I314 Zn37 2.522(11) . ?
I312 Zn36 2.528(8) . ?
I305 Zn33 2.496(11) . ?
I317 Zn39 2.514(9) . ?
I303 Zn32 2.527(7) . ?
I304 Zn32 2.536(5) . ?
I316 Zn38 2.548(7) . ?
I315 Zn38 2.532(6) . ?
I310 Zn35 2.526(9) . ?
Zn44 N311 2.064(14) 6_556 ?
Zn44 N316 2.092(16) . ?
Zn39 N305 2.048(15) 3_566 ?
Zn39 N334 2.083(12) . ?
Zn31 N333 2.109(14) 8_455 ?
Zn31 N301 2.043(16) . ?
I309 Zn35 2.530(7) . ?
Zn36 N01P 2.059(14) . ?
Zn36 N323 2.027(16) . ?
Zn33 N312 2.052(15) . ?
Zn33 N01O 2.051(12) . ?
Zn37 N327 2.043(18) . ?
Zn37 N322 2.135(18) 6_566 ?
Zn32 N307 2.083(14) . ?
Zn32 N306 2.02(2) . ?
Zn38 N329 2.096(17) . ?
Zn38 N328 2.04(2) . ?
Zn35 N318 2.146(16) . ?
Zn35 N317 2.17(2) . ?
N310 C325 1.284(16) . ?
N310 C326 1.331(17) . ?
N325 C379 1.35(2) . ?
N325 C378 1.34(2) . ?
N314 C343 1.35(2) . ?
N314 C342 1.31(2) . ?
N332 C398 1.312(17) . ?
N332 C397 1.287(17) . ?
N303 C306 1.36(2) . ?
N303 C307 1.345(19) . ?
N311 C330 1.341(16) . ?
N311 C329 1.313(19) . ?
N319 C362 1.317(19) . ?
N319 C360 1.345(18) . ?
N307 C319 1.31(2) . ?
N307 C323 1.25(2) . ?
N307 Zn42 2.085(16) . ?
N307 Zn52 2.21(5) . ?
N308 C324 1.342(15) . ?
N308 C326 1.361(18) . ?
N316 C347 1.32(2) . ?
N316 C348 1.29(3) . ?
N316 Zn34 2.053(15) . ?
N321 C361 1.303(17) . ?
N321 C362 1.333(18) . ?
N302 C306 1.33(2) . ?
N302 C308 1.32(2) . ?
N304 C307 1.34(2) . ?
N304 C308 1.32(2) . ?
N330 C398 1.347(18) . ?
N330 C396 1.358(17) . ?
N326 C379 1.33(2) . ?
N326 C380 1.33(2) . ?
N309 C325 1.339(17) . ?
N309 C324 1.349(16) . ?
N333 C402 1.316(19) . ?
N333 C401 1.34(2) . ?
N333 Zn51 2.01(9) 8_556 ?
N331 C397 1.36(2) . ?
N331 C396 1.322(17) . ?
N315 C343 1.33(2) . ?
N315 C344 1.39(2) . ?
N305 C312 1.29(3) . ?
N305 C311 1.32(2) . ?
N305 Zn49 2.037(16) 3_434 ?
N320 C361 1.322(17) . ?
N320 C360 1.343(17) . ?
N306 C318 1.22(3) . ?
N306 C314 1.38(3) . ?
N306 Zn42 2.04(2) . ?
C306 C303 1.45(2) . ?
C363 C361 1.511(18) . ?
C363 C367 1.37(2) . ?
C363 C364 1.37(2) . ?
N301 C301 1.30(2) . ?
N301 Zn41 2.068(14) . ?
N301 Zn51 2.05(2) . ?
N301 C305 1.31(3) . ?
C325 C327 1.495(18) . ?
N324 C378 1.35(3) . ?
N324 C380 1.34(2) . ?
C307 C309 1.49(2) . ?
C343 C345 1.44(2) . ?
N327 C383 1.32(2) . ?
N327 C384 1.38(3) . ?
N327 Zn47 2.071(16) . ?
N327 Zn57 2.06(2) . ?
C398 C406 1.489(18) . ?
N312 C337 1.23(2) . ?
N312 Zn43 2.025(14) . ?
N312 Zn53 2.33(11) . ?
N312 C341 1.41(3) . ?
N312 C441 1.40(4) . ?
N01O C336 1.34(2) . ?
N01O C332 1.32(2) . ?
N01O Zn43 2.106(13) . ?
N01O Zn53 2.32(11) . ?
N01P C368 1.34(2) . ?
N01P C372 1.35(2) . ?
N01P Zn46 2.057(13) . ?
N01P Zn56 2.05(2) . ?
N323 C373 1.32(2) . ?
N323 Zn46 2.059(15) . ?
N323 Zn56 2.05(2) . ?
N323 C377 1.36(3) . ?
N323 C477 1.37(3) . ?
N322 C366 1.35(2) . ?
N322 C365 1.33(2) . ?
N322 Zn47 2.035(16) 6_565 ?
N329 C391 1.35(3) . ?
N329 C395 1.27(2) . ?
N329 Zn48 2.123(16) . ?
C397 C399 1.483(19) . ?
C327 C331 1.37(2) . ?
C327 C328 1.365(18) . ?
C379 C381 1.47(2) . ?
C309 C313 1.42(2) . ?
C309 C310 1.32(3) . ?
C334 C326 1.491(18) . ?
C334 C335 1.35(2) . ?
C334 C333 1.449(19) . ?
C324 C321 1.488(17) . ?
C331 H331 0.9500 . ?
C331 C330 1.37(2) . ?
C302 H302 0.9500 . ?
C302 C301 1.32(2) . ?
C302 C303 1.39(3) . ?
C321 C322 1.334(19) . ?
C321 C320 1.351(19) . ?
N334 C408 1.37(2) . ?
N334 C404 1.32(2) . ?
N334 Zn49 2.048(14) . ?
C399 C403 1.37(2) . ?
C399 C400 1.38(2) . ?
C319 H319 0.9500 . ?
C319 C320 1.39(2) . ?
C396 C393 1.512(18) . ?
C345 C346 1.39(3) . ?
C345 C349 1.36(2) . ?
C362 C370 1.500(19) . ?
C301 H301 0.9500 . ?
C347 H347 0.9500 . ?
C347 C346 1.33(2) . ?
N313 C342 1.34(3) . ?
N313 C344 1.30(2) . ?
C360 C357 1.451(18) . ?
C371 H371 0.9500 . ?
C371 C370 1.35(2) . ?
C371 C372 1.37(2) . ?
C303 C304 1.37(2) . ?
C346 H346 0.9500 . ?
C378 C375 1.49(2) . ?
C375 C374 1.31(3) . ?
C375 C376 1.46(3) . ?
C375 C476 1.46(3) . ?
N318 C359 1.28(3) . ?
N318 C355 1.30(3) . ?
N318 Zn45 2.123(14) . ?
C357 C358 1.35(2) . ?
C357 C356 1.37(2) . ?
C406 C407 1.36(2) . ?
C406 C405 1.428(19) . ?
C367 H367 0.9500 . ?
C367 C366 1.38(2) . ?
C381 C382 1.35(3) . ?
C381 C385 1.37(3) . ?
C393 C394 1.33(2) . ?
C393 C392 1.35(2) . ?
C342 C339 1.54(2) . ?
C322 H322 0.9500 . ?
C322 C323 1.36(2) . ?
C323 H323 0.9500 . ?
C370 C369 1.41(2) . ?
C335 H335 0.9500 . ?
C335 C336 1.38(2) . ?
C320 H320 0.9500 . ?
C380 C388 1.48(3) . ?
C328 H328 0.9500 . ?
C328 C329 1.37(2) . ?
C308 C316 1.49(3) . ?
C408 H408 0.9500 . ?
C408 C407 1.35(2) . ?
C402 H402 0.9500 . ?
C402 C403 1.372(19) . ?
C339 C338 1.33(3) . ?
C339 C340 1.40(3) . ?
C339 C440 1.39(3) . ?
C382 H382 0.9500 . ?
C382 C383 1.38(2) . ?
C333 H333 0.9500 . ?
C333 C332 1.37(2) . ?
C312 H312 0.9500 . ?
C312 C313 1.37(3) . ?
C404 H404 0.9500 . ?
C404 C405 1.38(2) . ?
C330 H330 0.9500 . ?
C407 H407 0.9500 . ?
O3A C12A 1.354(16) . ?
O3A C15A 1.435(18) . ?
C405 H405 0.9500 . ?
C383 H383 0.9500 . ?
C336 H336 0.9500 . ?
C311 H311 0.9500 . ?
C311 C310 1.34(3) . ?
C358 H358 0.9500 . ?
C358 C359 1.43(3) . ?
C403 H403 0.9500 . ?
N328 C390 1.44(3) . ?
N328 C386 1.17(3) . ?
N328 Zn48 2.00(2) . ?
C368 H368 0.9500 . ?
C368 C369 1.38(2) . ?
C317 H317 0.9500 . ?
C317 C316 1.34(3) . ?
C317 C318 1.45(3) . ?
C332 H332 0.9500 . ?
C374 H374 0.9500 . ?
C374 C373 1.33(3) . ?
C394 H394 0.9500 . ?
C394 C395 1.38(2) . ?
C391 H391 0.9500 . ?
C391 C392 1.36(2) . ?
C369 H369 0.9500 . ?
C356 H356 0.9500 . ?
C356 C355 1.38(3) . ?
C329 H329 0.9500 . ?
C338 H338 0.9500 . ?
C338 C337 1.36(3) . ?
C348 H348 0.9500 . ?
C348 C349 1.42(2) . ?
C372 H372 0.9500 . ?
C373 H373 0.9500 . ?
C349 H349 0.9500 . ?
C316 C315 1.38(3) . ?
C359 H359 0.9500 . ?
C337 H337 0.9500 . ?
C392 H392 0.9500 . ?
O1A H1A 0.8400 . ?
O1A C13A 1.41(3) . ?
C395 H395 0.9500 . ?
C344 C352 1.46(3) . ?
C366 H366 0.9500 . ?
C313 H313 0.9500 . ?
C304 H304 0.9500 . ?
C304 C305 1.43(3) . ?
C364 H364 0.9500 . ?
C364 C365 1.36(2) . ?
C315 H315 0.9500 . ?
C315 C314 1.38(3) . ?
C385 H385 0.9500 . ?
C385 C384 1.45(3) . ?
C318 H318 0.9500 . ?
O2A C8A 1.342(16) . ?
O2A C14A 1.41(3) . ?
C352 C353 1.39(3) . ?
C352 C351 1.38(3) . ?
C310 H310 0.9500 . ?
C400 H400 0.9500 . ?
C400 C401 1.35(2) . ?
C390 H390 0.9500 . ?
C390 C389 1.33(3) . ?
C355 H355 0.9500 . ?
C365 H365 0.9500 . ?
C388 C389 1.42(3) . ?
C388 C387 1.38(3) . ?
C401 H401 0.9500 . ?
C384 H384 0.9500 . ?
C314 H314 0.9500 . ?
C389 H389 0.9500 . ?
N317 C350 1.21(3) . ?
N317 Zn45 2.01(2) . ?
N317 C354 1.41(4) . ?
C353 H353 0.9500 . ?
C353 C354 1.36(4) . ?
C4A C5A 1.392(16) . ?
C4A C3A 1.389(16) . ?
C4A C7A 1.51(2) . ?
C5A C6A 1.380(16) . ?
C5A C13A 1.518(18) . ?
C6A H6A 0.9500 . ?
C6A C1A 1.390(16) . ?
C1A H1AA 0.9500 . ?
C1A C2A 1.384(16) . ?
C2A H2A 0.9500 . ?
C2A C3A 1.382(16) . ?
C3A H3A 0.9500 . ?
C387 H387 0.9500 . ?
C387 C386 1.40(4) . ?
C386 H386 0.9500 . ?
C351 H351 0.9500 . ?
C351 C350 1.44(4) . ?
C7A C12A 1.3900 . ?
C7A C8A 1.3900 . ?
C12A C11A 1.3900 . ?
C11A H11A 0.9500 . ?
C11A C10A 1.3900 . ?
C10A H10A 0.9500 . ?
C10A C9A 1.3900 . ?
C9A H9A 0.9500 . ?
C9A C8A 1.3900 . ?
C350 H350 0.9500 . ?
C376 H376 0.9500 . ?
C376 C377 1.39(4) . ?
C340 H340 0.9500 . ?
C340 C341 1.40(4) . ?
C13A H13A 0.9900 . ?
C13A H13B 0.9900 . ?
C15A H15A 0.9800 . ?
C15A H15B 0.9800 . ?
C15A H15C 0.9800 . ?
I406 Zn43 2.551(9) . ?
Zn43 I405 2.547(9) . ?
I410 Zn45 2.546(9) . ?
Zn45 I409 2.535(10) . ?
I418 Zn49 2.540(10) . ?
Zn49 I417 2.552(11) . ?
I411 Zn46 2.540(8) . ?
Zn46 I412 2.528(10) . ?
I416 Zn48 2.541(9) . ?
Zn48 I415 2.530(11) . ?
I402 Zn41 2.519(8) . ?
Zn41 I401 2.501(9) . ?
I308 Zn34 2.538(7) . ?
Zn34 I307 2.500(7) . ?
I414 Zn47 2.544(9) . ?
Zn47 I413 2.524(10) . ?
I404 Zn42 2.546(12) . ?
Zn42 I403 2.527(13) . ?
I506 Zn53 2.58(13) . ?
Zn53 I505 2.45(14) . ?
C14A H14A 0.9800 . ?
C14A H14B 0.9800 . ?
C14A H14C 0.9800 . ?
I504 Zn52 2.48(5) . ?
I503 Zn52 2.43(4) . ?
I511 Zn56 2.539(18) . ?
I512 Zn56 2.527(17) . ?
I502 Zn51 2.533(18) . ?
I501 Zn51 2.519(18) . ?
C305 H305 0.9500 . ?
C341 H341 0.9500 . ?
C354 H354 0.9500 . ?
C377 H377 0.9500 . ?
C476 H476 0.9500 . ?
C476 C477 1.38(4) . ?
C477 H477 0.9500 . ?
C441 H441 0.9500 . ?
C441 C440 1.40(4) . ?
C440 H440 0.9500 . ?
I514 Zn57 2.536(18) . ?
I513 Zn57 2.524(19) . ?
O2C C14C 1.44(4) . ?
O2C C8C 1.37(2) . ?
O2B C14B 1.422(19) . ?
O2B C8B 1.360(19) . ?
O3C C12C 1.364(19) . ?
O3C C15C 1.43(4) . ?
O1B H1B 0.8400 . ?
O1B C13B 1.42(2) . ?
O3B C12B 1.37(2) . ?
O3B C15B 1.43(2) . ?
O1C H1C 0.8400 . ?
O1C C13C 1.43(4) . ?
C4B C5B 1.389(19) . ?
C4B C7B 1.505(19) . ?
C4B C3B 1.385(19) . ?
C4C C5C 1.39(2) . ?
C4C C7C 1.51(5) . ?
C4C C3C 1.393(19) . ?
C5C C6C 1.40(2) . ?
C5C C13C 1.52(5) . ?
C5B C6B 1.391(19) . ?
C5B C13B 1.52(2) . ?
C12C C11C 1.388(19) . ?
C12C C7C 1.385(19) . ?
C12B C7B 1.385(19) . ?
C12B C11B 1.387(19) . ?
C1C H1CA 0.9500 . ?
C1C C6C 1.387(19) . ?
C1C C2C 1.39(2) . ?
C14B H14G 0.9800 . ?
C14B H14H 0.9800 . ?
C14B H14I 0.9800 . ?
C7B C8B 1.395(19) . ?
C1B H1BA 0.9500 . ?
C1B C6B 1.388(19) . ?
C1B C2B 1.390(19) . ?
C11B H11B 0.9500 . ?
C11B C10B 1.386(19) . ?
C10B H10B 0.9500 . ?
C10B C9B 1.398(19) . ?
C6C H6C 0.9500 . ?
C14C H14D 0.9800 . ?
C14C H14E 0.9800 . ?
C14C H14F 0.9800 . ?
C11C H11C 0.9500 . ?
C11C C10C 1.394(19) . ?
C13C H13C 0.9900 . ?
C13C H13D 0.9900 . ?
C7C C8C 1.385(19) . ?
C15B H15G 0.9800 . ?
C15B H15H 0.9800 . ?
C15B H15I 0.9800 . ?
C9C H9C 0.9500 . ?
C9C C10C 1.391(19) . ?
C9C C8C 1.389(19) . ?
C9B H9B 0.9500 . ?
C9B C8B 1.387(19) . ?
C6B H6B 0.9500 . ?
C15C H15D 0.9800 . ?
C15C H15E 0.9800 . ?
C15C H15F 0.9800 . ?
C3C H3C 0.9500 . ?
C3C C2C 1.39(2) . ?
C13B H13E 0.9900 . ?
C13B H13F 0.9900 . ?
C2C H2C 0.9500 . ?
C10C H10C 0.9500 . ?
C3B H3B 0.9500 . ?
C3B C2B 1.390(19) . ?
C2B H2B 0.9500 . ?

loop_
_geom_torsion_atom_site_label_1
_geom_torsion_atom_site_label_2
_geom_torsion_atom_site_label_3
_geom_torsion_atom_site_label_4
_geom_torsion
_geom_torsion_site_symmetry_1
_geom_torsion_site_symmetry_2
_geom_torsion_site_symmetry_3
_geom_torsion_site_symmetry_4
_geom_torsion_publ_flag
Zn44 N311 C330 C331 176.7(17) 6 . . . ?
Zn44 N311 C329 C328 -175.1(17) 6 . . . ?
Zn44 N316 C347 C346 170.3(12) . . . . ?
Zn44 N316 C348 C349 -169.6(17) . . . . ?
Zn39 N305 C312 C313 -173.6(17) 3_434 . . . ?
Zn39 N305 C311 C310 171.9(17) 3_434 . . . ?
Zn39 N334 C408 C407 -173.1(16) . . . . ?
Zn39 N334 C404 C405 173(2) . . . . ?
Zn31 N333 C402 C403 172.4(17) 8_556 . . . ?
Zn31 N333 C401 C400 -179(2) 8_556 . . . ?
Zn31 N301 C301 C302 168.8(13) . . . . ?
Zn31 N301 C305 C304 -170.8(18) . . . . ?
Zn36 N01P C368 C369 177.0(19) . . . . ?
Zn36 N01P C372 C371 -178.3(17) . . . . ?
Zn36 N323 C373 C374 177.8(17) . . . . ?
Zn36 N323 C377 C376 -174(4) . . . . ?
Zn33 N312 C337 C338 174.3(18) . . . . ?
Zn33 N312 C341 C340 -174(2) . . . . ?
Zn33 N01O C336 C335 -172.8(17) . . . . ?
Zn33 N01O C332 C333 173(2) . . . . ?
Zn37 N327 C383 C382 173.0(13) . . . . ?
Zn37 N327 C384 C385 -170.0(18) . . . . ?
Zn37 N322 C366 C367 173.8(17) 6_565 . . . ?
Zn37 N322 C365 C364 -175(2) 6_565 . . . ?
Zn32 N307 C319 C320 179.3(16) . . . . ?
Zn32 N307 C323 C322 -178(2) . . . . ?
Zn32 N306 C318 C317 -175.8(18) . . . . ?
Zn32 N306 C314 C315 -179.9(17) . . . . ?
Zn38 N329 C391 C392 -179(100) . . . . ?
Zn38 N329 C395 C394 179.4(18) . . . . ?
Zn38 N328 C390 C389 -168(2) . . . . ?
Zn38 N328 C386 C387 177(3) . . . . ?
Zn35 N318 C359 C358 177.6(18) . . . . ?
Zn35 N318 C355 C356 -179(100) . . . . ?
Zn35 N317 C350 C351 178(3) . . . . ?
Zn35 N317 C354 C353 -170(2) . . . . ?
N310 C325 C327 C331 -4(3) . . . . ?
N310 C325 C327 C328 178.4(18) . . . . ?
N325 C379 C381 C382 7(2) . . . . ?
N325 C379 C381 C385 -169.6(18) . . . . ?
N325 C378 C375 C374 13(3) . . . . ?
N325 C378 C375 C376 -148(3) . . . . ?
N325 C378 C375 C476 167(2) . . . . ?
N314 C343 C345 C346 9(2) . . . . ?
N314 C343 C345 C349 -169.8(16) . . . . ?
N314 C342 C339 C338 11(3) . . . . ?
N314 C342 C339 C340 -145(2) . . . . ?
N314 C342 C339 C440 157(3) . . . . ?
N332 C398 C406 C407 -3(3) . . . . ?
N332 C398 C406 C405 176.7(19) . . . . ?
N332 C397 C399 C403 -8(3) . . . . ?
N332 C397 C399 C400 171(2) . . . . ?
N303 C306 C303 C302 3.7(19) . . . . ?
N303 C306 C303 C304 -175.6(15) . . . . ?
N303 C307 C309 C313 173.7(15) . . . . ?
N303 C307 C309 C310 3(2) . . . . ?
N319 C362 C370 C371 174(2) . . . . ?
N319 C362 C370 C369 -4(3) . . . . ?
N319 C360 C357 C358 -10(3) . . . . ?
N319 C360 C357 C356 174(2) . . . . ?
N307 C319 C320 C321 -1(3) . . . . ?
N308 C324 C321 C322 -10(3) . . . . ?
N308 C324 C321 C320 173.1(18) . . . . ?
N316 C347 C346 C345 -3(2) . . . . ?
N316 C348 C349 C345 0(3) . . . . ?
N321 C362 C370 C371 -4(3) . . . . ?
N321 C362 C370 C369 177.5(19) . . . . ?
N302 C306 C303 C302 -175.8(13) . . . . ?
N302 C306 C303 C304 5(2) . . . . ?
N302 C308 C316 C317 163.9(17) . . . . ?
N302 C308 C316 C315 -19(2) . . . . ?
N304 C307 C309 C313 -11(2) . . . . ?
N304 C307 C309 C310 178.4(16) . . . . ?
N304 C308 C316 C317 -15(2) . . . . ?
N304 C308 C316 C315 161.7(16) . . . . ?
N330 C398 C406 C407 176.7(18) . . . . ?
N330 C398 C406 C405 -3(3) . . . . ?
N330 C396 C393 C394 -8(3) . . . . ?
N330 C396 C393 C392 171.5(19) . . . . ?
N326 C379 C381 C382 -170.8(15) . . . . ?
N326 C379 C381 C385 13(2) . . . . ?
N326 C380 C388 C389 -18(3) . . . . ?
N326 C380 C388 C387 169(2) . . . . ?
N309 C325 C327 C331 -175.9(18) . . . . ?
N309 C325 C327 C328 6(3) . . . . ?
N309 C324 C321 C322 164(2) . . . . ?
N309 C324 C321 C320 -12(3) . . . . ?
N333 C402 C403 C399 1(3) . . . . ?
N331 C397 C399 C403 179.1(19) . . . . ?
N331 C397 C399 C400 -1(3) . . . . ?
N331 C396 C393 C394 169(2) . . . . ?
N331 C396 C393 C392 -11(3) . . . . ?
N315 C343 C345 C346 -170.8(15) . . . . ?
N315 C343 C345 C349 11(2) . . . . ?
N315 C344 C352 C353 -22(3) . . . . ?
N315 C344 C352 C351 168(3) . . . . ?
N305 C312 C313 C309 4(3) . . . . ?
N305 C311 C310 C309 -2(4) . . . . ?
N320 C360 C357 C358 169(2) . . . . ?
N320 C360 C357 C356 -8(3) . . . . ?
C306 N303 C307 N304 -1.3(17) . . . . ?
C306 N303 C307 C309 174.1(11) . . . . ?
C306 N302 C308 N304 0(2) . . . . ?
C306 N302 C308 C316 -179.2(12) . . . . ?
C306 C303 C304 C305 176.5(18) . . . . ?
C363 C367 C366 N322 -3(3) . . . . ?
C363 C364 C365 N322 4(5) . . . . ?
C325 N310 C326 N308 5(3) . . . . ?
C325 N310 C326 C334 -174.3(17) . . . . ?
C325 N309 C324 N308 0(3) . . . . ?
C325 N309 C324 C321 -174.4(16) . . . . ?
C325 C327 C331 C330 -177.9(18) . . . . ?
C325 C327 C328 C329 179.1(19) . . . . ?
N324 C378 C375 C374 -171.1(19) . . . . ?
N324 C378 C375 C376 28(3) . . . . ?
N324 C378 C375 C476 -17(3) . . . . ?
N324 C380 C388 C389 163(2) . . . . ?
N324 C380 C388 C387 -9(3) . . . . ?
C307 N303 C306 N302 2.8(18) . . . . ?
C307 N303 C306 C303 -176.6(10) . . . . ?
C307 N304 C308 N302 2(2) . . . . ?
C307 N304 C308 C316 -179.5(12) . . . . ?
C307 C309 C313 C312 177.4(17) . . . . ?
C307 C309 C310 C311 -179.0(17) . . . . ?
C343 N314 C342 N313 -2(2) . . . . ?
C343 N314 C342 C339 174.8(14) . . . . ?
C343 N315 C344 N313 -1(3) . . . . ?
C343 N315 C344 C352 -179.9(16) . . . . ?
C343 C345 C346 C347 -175.9(14) . . . . ?
C343 C345 C349 C348 177.6(17) . . . . ?
C398 N332 C397 N331 -5(3) . . . . ?
C398 N332 C397 C399 -176.9(17) . . . . ?
C398 N330 C396 N331 -3(3) . . . . ?
C398 N330 C396 C393 174.8(16) . . . . ?
C398 C406 C407 C408 179(2) . . . . ?
C398 C406 C405 C404 -179(2) . . . . ?
N312 C441 C440 C339 -3(5) . . . . ?
N01P C368 C369 C370 -1(4) . . . . ?
N329 C391 C392 C393 2(4) . . . . ?
C397 N332 C398 N330 6(3) . . . . ?
C397 N332 C398 C406 -173.7(17) . . . . ?
C397 N331 C396 N330 4(3) . . . . ?
C397 N331 C396 C393 -173.7(17) . . . . ?
C397 C399 C403 C402 -179(2) . . . . ?
C397 C399 C400 C401 173(2) . . . . ?
C327 C331 C330 N311 -2(3) . . . . ?
C327 C328 C329 N311 -1(4) . . . . ?
C379 N325 C378 N324 -3(2) . . . . ?
C379 N325 C378 C375 173.1(14) . . . . ?
C379 N326 C380 N324 0(2) . . . . ?
C379 N326 C380 C388 -178.9(16) . . . . ?
C379 C381 C382 C383 -175.8(14) . . . . ?
C379 C381 C385 C384 179.1(19) . . . . ?
C334 C335 C336 N01O -2(3) . . . . ?
C334 C333 C332 N01O 1(4) . . . . ?
C324 N308 C326 N310 -3(3) . . . . ?
C324 N308 C326 C334 176.6(17) . . . . ?
C324 N309 C325 N310 3(3) . . . . ?
C324 N309 C325 C327 174.2(16) . . . . ?
C324 C321 C322 C323 -175(2) . . . . ?
C324 C321 C320 C319 176.2(18) . . . . ?
C331 C327 C328 C329 1(3) . . . . ?
C302 C303 C304 C305 -3(3) . . . . ?
C361 N321 C362 N319 7(3) . . . . ?
C361 N321 C362 C370 -175.1(17) . . . . ?
C361 N320 C360 N319 5(3) . . . . ?
C361 N320 C360 C357 -173.5(17) . . . . ?
C361 C363 C367 C366 -177.7(19) . . . . ?
C361 C363 C364 C365 177(2) . . . . ?
C321 C322 C323 N307 -2(4) . . . . ?
N334 C408 C407 C406 -3(3) . . . . ?
N334 C404 C405 C406 3(4) . . . . ?
C399 C400 C401 N333 10(5) . . . . ?
C319 N307 C323 C322 0(4) . . . . ?
C396 N330 C398 N332 -3(3) . . . . ?
C396 N330 C398 C406 177.3(17) . . . . ?
C396 N331 C397 N332 0(3) . . . . ?
C396 N331 C397 C399 172.5(17) . . . . ?
C396 C393 C394 C395 -175(2) . . . . ?
C396 C393 C392 C391 176(2) . . . . ?
C362 N319 C360 N320 -3(3) . . . . ?
C362 N319 C360 C357 175.5(17) . . . . ?
C362 N321 C361 N320 -4(3) . . . . ?
C362 N321 C361 C363 -177.7(16) . . . . ?
C362 C370 C369 C368 -180(2) . . . . ?
C326 N310 C325 N309 -5(3) . . . . ?
C326 N310 C325 C327 -176.6(16) . . . . ?
C326 N308 C324 N309 0(3) . . . . ?
C326 N308 C324 C321 174.4(16) . . . . ?
C326 C334 C335 C336 -177.4(19) . . . . ?
C326 C334 C333 C332 178(2) . . . . ?
C301 N301 C305 C304 2(3) . . . . ?
C301 C302 C303 C306 -177.4(13) . . . . ?
C301 C302 C303 C304 2(2) . . . . ?
C347 N316 C348 C349 0(3) . . . . ?
N313 C342 C339 C338 -171(2) . . . . ?
N313 C342 C339 C340 32(3) . . . . ?
N313 C342 C339 C440 -25(3) . . . . ?
N313 C344 C352 C353 159(2) . . . . ?
N313 C344 C352 C351 -11(4) . . . . ?
C360 N319 C362 N321 -3(3) . . . . ?
C360 N319 C362 C370 178.9(17) . . . . ?
C360 N320 C361 N321 -1(3) . . . . ?
C360 N320 C361 C363 172.2(16) . . . . ?
C360 C357 C358 C359 -172(2) . . . . ?
C360 C357 C356 C355 173(2) . . . . ?
C371 C370 C369 C368 2(3) . . . . ?
C303 C302 C301 N301 1(2) . . . . ?
C303 C304 C305 N301 1(4) . . . . ?
C346 C345 C349 C348 -1(3) . . . . ?
C378 N325 C379 N326 3(2) . . . . ?
C378 N325 C379 C381 -175.0(12) . . . . ?
C378 N324 C380 N326 0(3) . . . . ?
C378 N324 C380 C388 179.0(16) . . . . ?
C378 C375 C374 C373 -178.7(19) . . . . ?
C378 C375 C376 C377 -176(3) . . . . ?
C378 C375 C476 C477 -177(3) . . . . ?
C375 C374 C373 N323 -5(4) . . . . ?
C375 C376 C377 N323 -6(7) . . . . ?
C375 C476 C477 N323 -8(6) . . . . ?
C357 C358 C359 N318 -6(4) . . . . ?
C357 C356 C355 N318 6(4) . . . . ?
C367 C363 C361 N321 -2(3) . . . . ?
C367 C363 C361 N320 -176.3(18) . . . . ?
C367 C363 C364 C365 -6(4) . . . . ?
C381 C382 C383 N327 -2(3) . . . . ?
C381 C385 C384 N327 -4(4) . . . . ?
C393 C394 C395 N329 -3(4) . . . . ?
C342 N314 C343 N315 3(2) . . . . ?
C342 N314 C343 C345 -176.9(13) . . . . ?
C342 N313 C344 N315 1(3) . . . . ?
C342 N313 C344 C352 -179.8(18) . . . . ?
C342 C339 C338 C337 -177.7(19) . . . . ?
C342 C339 C340 C341 179(2) . . . . ?
C342 C339 C440 C441 -180(3) . . . . ?
C322 C321 C320 C319 -1(3) . . . . ?
C323 N307 C319 C320 1(3) . . . . ?
C370 C371 C372 N01P 4(3) . . . . ?
C335 C334 C326 N310 -8(3) . . . . ?
C335 C334 C326 N308 173.1(19) . . . . ?
C335 C334 C333 C332 -1(3) . . . . ?
C320 C321 C322 C323 2(3) . . . . ?
C380 N326 C379 N325 -1(2) . . . . ?
C380 N326 C379 C381 176.3(13) . . . . ?
C380 N324 C378 N325 1(2) . . . . ?
C380 N324 C378 C375 -174.3(16) . . . . ?
C380 C388 C389 C390 -176(2) . . . . ?
C380 C388 C387 C386 -177(2) . . . . ?
C328 C327 C331 C330 0(3) . . . . ?
C308 N302 C306 N303 -2.1(19) . . . . ?
C308 N302 C306 C303 177.2(12) . . . . ?
C308 N304 C307 N303 -0.7(18) . . . . ?
C308 N304 C307 C309 -175.9(12) . . . . ?
C308 C316 C315 C314 -179.5(17) . . . . ?
C408 N334 C404 C405 -7(4) . . . . ?
C402 N333 C401 C400 -7(4) . . . . ?
C339 C338 C337 N312 2(4) . . . . ?
C339 C340 C341 N312 -5(5) . . . . ?
C382 C381 C385 C384 2(3) . . . . ?
C333 C334 C326 N310 173.6(19) . . . . ?
C333 C334 C326 N308 -6(3) . . . . ?
C333 C334 C335 C336 1(3) . . . . ?
C312 N305 C311 C310 -5(3) . . . . ?
C404 N334 C408 C407 6(3) . . . . ?
C330 N311 C329 C328 -1(3) . . . . ?
C407 C406 C405 C404 1(3) . . . . ?
O3A C12A C11A C10A -180(2) . . . . ?
C405 C406 C407 C408 0(3) . . . . ?
C383 N327 C384 C385 3(3) . . . . ?
C336 N01O C332 C333 -2(4) . . . . ?
C311 N305 C312 C313 3(3) . . . . ?
C358 C357 C356 C355 -4(4) . . . . ?
C403 C399 C400 C401 -7(4) . . . . ?
N328 C390 C389 C388 -6(4) . . . . ?
C368 N01P C372 C371 -3(3) . . . . ?
C317 C316 C315 C314 -3(3) . . . . ?
C332 N01O C336 C335 3(3) . . . . ?
C374 C375 C376 C377 22(5) . . . . ?
C374 C375 C476 C477 -20(4) . . . . ?
C394 C393 C392 C391 -4(3) . . . . ?
C391 N329 C395 C394 0(4) . . . . ?
C356 C357 C358 C359 5(4) . . . . ?
C329 N311 C330 C331 2(3) . . . . ?
C338 C339 C340 C341 22(4) . . . . ?
C338 C339 C440 C441 -30(4) . . . . ?
C348 N316 C347 C346 1(2) . . . . ?
C372 N01P C368 C369 2(3) . . . . ?
C372 C371 C370 C362 178(2) . . . . ?
C372 C371 C370 C369 -3(3) . . . . ?
C373 N323 C377 C376 -15(6) . . . . ?
C373 N323 C477 C476 29(5) . . . . ?
C349 C345 C346 C347 3(2) . . . . ?
C316 C317 C318 N306 -7(4) . . . . ?
C316 C315 C314 N306 -1(3) . . . . ?
C359 N318 C355 C356 -7(4) . . . . ?
C337 N312 C341 C340 -13(4) . . . . ?
C337 N312 C441 C440 36(4) . . . . ?
C392 C393 C394 C395 5(3) . . . . ?
C395 N329 C391 C392 1(4) . . . . ?
C344 N315 C343 N314 -1(2) . . . . ?
C344 N315 C343 C345 178.2(14) . . . . ?
C344 N313 C342 N314 1(3) . . . . ?
C344 N313 C342 C339 -176.5(17) . . . . ?
C344 C352 C353 C354 -177(2) . . . . ?
C344 C352 C351 C350 -176(3) . . . . ?
C366 N322 C365 C364 -2(4) . . . . ?
C313 C309 C310 C311 10(3) . . . . ?
C364 C363 C361 N321 175(2) . . . . ?
C364 C363 C361 N320 1(3) . . . . ?
C364 C363 C367 C366 5(3) . . . . ?
C385 C381 C382 C383 1(3) . . . . ?
C318 N306 C314 C315 1(3) . . . . ?
C318 C317 C316 C308 -176.8(19) . . . . ?
C318 C317 C316 C315 6(3) . . . . ?
C352 C353 C354 N317 -7(5) . . . . ?
C352 C351 C350 N317 -9(6) . . . . ?
C310 C309 C313 C312 -11(3) . . . . ?
C400 C399 C403 C402 2(3) . . . . ?
C390 N328 C386 C387 3(5) . . . . ?
C355 N318 C359 C358 7(4) . . . . ?
C365 N322 C366 C367 1(4) . . . . ?
C388 C387 C386 N328 -11(5) . . . . ?
C401 N333 C402 C403 1(3) . . . . ?
C384 N327 C383 C382 1(2) . . . . ?
C314 N306 C318 C317 3(4) . . . . ?
C389 C388 C387 C386 10(4) . . . . ?
C353 C352 C351 C350 14(5) . . . . ?
C4A C5A C6A C1A 3(4) . . . . ?
C4A C5A C13A O1A 161(2) . . . . ?
C4A C7A C12A O3A 0(2) . . . . ?
C4A C7A C12A C11A -180(2) . . . . ?
C4A C7A C8A O2A 0(2) . . . . ?
C4A C7A C8A C9A 180(2) . . . . ?
C5A C4A C3A C2A -1(4) . . . . ?
C5A C4A C7A C12A -112(2) . . . . ?
C5A C4A C7A C8A 68(3) . . . . ?
C5A C6A C1A C2A -1(4) . . . . ?
C6A C5A C13A O1A -16(4) . . . . ?
C6A C1A C2A C3A -1(4) . . . . ?
C1A C2A C3A C4A 2(3) . . . . ?
C3A C4A C5A C6A -2(4) . . . . ?
C3A C4A C5A C13A -180(3) . . . . ?
C3A C4A C7A C12A 72(3) . . . . ?
C3A C4A C7A C8A -107(2) . . . . ?
C387 C388 C389 C390 -2(4) . . . . ?
C386 N328 C390 C389 6(4) . . . . ?
C351 C352 C353 C354 -6(4) . . . . ?
C7A C4A C5A C6A -177(2) . . . . ?
C7A C4A C5A C13A 5(4) . . . . ?
C7A C4A C3A C2A 175(2) . . . . ?
C7A C12A C11A C10A 0.0 . . . . ?
C12A C7A C8A O2A -179(2) . . . . ?
C12A C7A C8A C9A 0.0 . . . . ?
C12A C11A C10A C9A 0.0 . . . . ?
C11A C10A C9A C8A 0.0 . . . . ?
C10A C9A C8A O2A 179(2) . . . . ?
C10A C9A C8A C7A 0.0 . . . . ?
C8A C7A C12A O3A 180(2) . . . . ?
C8A C7A C12A C11A 0.0 . . . . ?
C350 N317 C354 C353 13(5) . . . . ?
C376 C375 C374 C373 -18(4) . . . . ?
C340 C339 C338 C337 -22(3) . . . . ?
C13A C5A C6A C1A -179(3) . . . . ?
C15A O3A C12A C7A 170(2) . . . . ?
C15A O3A C12A C11A -11(3) . . . . ?
Zn43 N312 C337 C338 176.1(19) . . . . ?
Zn43 N312 C441 C440 -174(3) . . . . ?
Zn43 N01O C336 C335 -173.5(17) . . . . ?
Zn43 N01O C332 C333 174(2) . . . . ?
Zn45 N318 C359 C358 -174.1(19) . . . . ?
Zn45 N318 C355 C356 174(2) . . . . ?
Zn45 N317 C350 C351 -166(3) . . . . ?
Zn45 N317 C354 C353 178(2) . . . . ?
Zn49 N305 C312 C313 -172.4(17) 3_434 . . . ?
Zn49 N305 C311 C310 170.8(18) 3_434 . . . ?
Zn49 N334 C408 C407 -171.6(16) . . . . ?
Zn49 N334 C404 C405 172(2) . . . . ?
Zn46 N01P C368 C369 175(2) . . . . ?
Zn46 N01P C372 C371 -175.6(17) . . . . ?
Zn46 N323 C373 C374 177.6(17) . . . . ?
Zn46 N323 C477 C476 -171(3) . . . . ?
Zn48 N329 C391 C392 176.4(19) . . . . ?
Zn48 N329 C395 C394 -176.5(19) . . . . ?
Zn48 N328 C390 C389 -179(2) . . . . ?
Zn48 N328 C386 C387 -169(3) . . . . ?
Zn41 N301 C301 C302 167.9(12) . . . . ?
Zn41 N301 C305 C304 -170.5(19) . . . . ?
Zn34 N316 C347 C346 170.6(11) . . . . ?
Zn34 N316 C348 C349 -169.4(16) . . . . ?
Zn47 N327 C383 C382 169.7(12) . . . . ?
Zn47 N327 C384 C385 -167.6(19) . . . . ?
Zn47 N322 C366 C367 177.1(17) 6_565 . . . ?
Zn47 N322 C365 C364 -178(2) 6_565 . . . ?
Zn42 N307 C319 C320 -179(100) . . . . ?
Zn42 N307 C323 C322 -179.4(19) . . . . ?
Zn42 N306 C318 C317 180(2) . . . . ?
Zn42 N306 C314 C315 -175.1(17) . . . . ?
Zn53 N312 C337 C338 175(3) . . . . ?
Zn53 N01O C336 C335 -151(4) . . . . ?
Zn53 N01O C332 C333 159(4) . . . . ?
C14A O2A C8A C7A -172(3) . . . . ?
C14A O2A C8A C9A 9(4) . . . . ?
Zn52 N307 C319 C320 -166(2) . . . . ?
Zn52 N307 C323 C322 157(3) . . . . ?
Zn56 N01P C368 C369 169(2) . . . . ?
Zn56 N01P C372 C371 -166.9(19) . . . . ?
Zn56 N323 C373 C374 174(2) . . . . ?
Zn51 N333 C402 C403 155(2) 8_556 . . . ?
Zn51 N333 C401 C400 -167(3) 8_556 . . . ?
Zn51 N301 C301 C302 163(3) . . . . ?
Zn51 N301 C305 C304 -160(4) . . . . ?
C305 N301 C301 C302 -3(3) . . . . ?
C341 N312 C337 C338 15(4) . . . . ?
C354 N317 C350 C351 -5(6) . . . . ?
C377 N323 C373 C374 21(4) . . . . ?
C476 C375 C374 C373 27(3) . . . . ?
C477 N323 C373 C374 -23(3) . . . . ?
C441 N312 C337 C338 -37(4) . . . . ?
C440 C339 C338 C337 33(3) . . . . ?
Zn57 N327 C383 C382 179(100) . . . . ?
Zn57 N327 C384 C385 -177(4) . . . . ?
O3C C12C C11C C10C 176(6) . . . . ?
O3C C12C C7C C4C 8(6) . . . . ?
O3C C12C C7C C8C -177(6) . . . . ?
O3B C12B C7B C4B -6(5) . . . . ?
O3B C12B C7B C8B 180(3) . . . . ?
O3B C12B C11B C10B -179(4) . . . . ?
C4B C5B C6B C1B -1(3) . . . . ?
C4B C5B C13B O1B -162(6) . . . . ?
C4B C7B C8B O2B 5(5) . . . . ?
C4B C7B C8B C9B -178(4) . . . . ?
C4B C3B C2B C1B -1(4) . . . . ?
C4C C5C C6C C1C 1(3) . . . . ?
C4C C5C C13C O1C -162(4) . . . . ?
C4C C7C C8C O2C 3(6) . . . . ?
C4C C7C C8C C9C 175(5) . . . . ?
C4C C3C C2C C1C -1(4) . . . . ?
C5C C4C C7C C12C -74(5) . . . . ?
C5C C4C C7C C8C 111(4) . . . . ?
C5C C4C C3C C2C 0(3) . . . . ?
C5B C4B C7B C12B -63(5) . . . . ?
C5B C4B C7B C8B 112(4) . . . . ?
C5B C4B C3B C2B 0(3) . . . . ?
C12C C11C C10C C9C 1(6) . . . . ?
C12C C7C C8C O2C -173(5) . . . . ?
C12C C7C C8C C9C 0(6) . . . . ?
C12B C7B C8B O2B -180(2) . . . . ?
C12B C7B C8B C9B -3(5) . . . . ?
C12B C11B C10B C9B 2(5) . . . . ?
C14B O2B C8B C7B -171(4) . . . . ?
C14B O2B C8B C9B 13(6) . . . . ?
C7B C4B C5B C6B 174(6) . . . . ?
C7B C4B C5B C13B 3(7) . . . . ?
C7B C4B C3B C2B -174(5) . . . . ?
C7B C12B C11B C10B 0(3) . . . . ?
C11B C12B C7B C4B 176(4) . . . . ?
C11B C12B C7B C8B 1(2) . . . . ?
C11B C10B C9B C8B -4(7) . . . . ?
C10B C9B C8B O2B -179(4) . . . . ?
C10B C9B C8B C7B 5(7) . . . . ?
C6C C5C C13C O1C 28(8) . . . . ?
C6C C1C C2C C3C 1(3) . . . . ?
C14C O2C C8C C7C -178(5) . . . . ?
C14C O2C C8C C9C 11(9) . . . . ?
C11C C12C C7C C4C -175(5) . . . . ?
C11C C12C C7C C8C 0(3) . . . . ?
C13C C5C C6C C1C 171(6) . . . . ?
C7C C4C C5C C6C 173(5) . . . . ?
C7C C4C C5C C13C 2(5) . . . . ?
C7C C4C C3C C2C -172(5) . . . . ?
C7C C12C C11C C10C 0(3) . . . . ?
C15B O3B C12B C7B 168(5) . . . . ?
C15B O3B C12B C11B -14(6) . . . . ?
C6B C5B C13B O1B 28(11) . . . . ?
C6B C1B C2B C3B 0(3) . . . . ?
C15C O3C C12C C11C -13(7) . . . . ?
C15C O3C C12C C7C 163(5) . . . . ?
C3C C4C C5C C6C 0(2) . . . . ?
C3C C4C C5C C13C -171(6) . . . . ?
C3C C4C C7C C12C 99(5) . . . . ?
C3C C4C C7C C8C -76(5) . . . . ?
C13B C5B C6B C1B 168(8) . . . . ?
C2C C1C C6C C5C -1(3) . . . . ?
C10C C9C C8C O2C 172(6) . . . . ?
C10C C9C C8C C7C 1(7) . . . . ?
C3B C4B C5B C6B 0(2) . . . . ?
C3B C4B C5B C13B -171(7) . . . . ?
C3B C4B C7B C12B 111(4) . . . . ?
C3B C4B C7B C8B -74(4) . . . . ?
C2B C1B C6B C5B 0(3) . . . . ?
C8C C9C C10C C11C -1(7) . . . . ?

loop_
_exptl_oxdiff_crystal_face_indexfrac_h
_exptl_oxdiff_crystal_face_indexfrac_k
_exptl_oxdiff_crystal_face_indexfrac_l
_exptl_oxdiff_crystal_face_x
_exptl_oxdiff_crystal_face_y
_exptl_oxdiff_crystal_face_z
1.0000 -0.0000 -0.0002 0.0015 0.0196 0.0048
-1.9999 0.0004 1.0003 0.0019 -0.0418 0.0277
1.9999 -0.0004 -1.0003 -0.0019 0.0418 -0.0277
0.0002 0.0004 1.0000 0.0048 -0.0025 0.0374
-1.9983 -0.9997 -1.0002 0.0940 -0.0406 -0.0604
1.9978 0.9986 -1.9998 -0.1083 0.0482 -0.0517
1.9981 0.9994 0.0002 -0.0987 0.0432 0.0230
-0.0002 -0.0004 -1.0000 -0.0048 0.0025 -0.0374
-2.0002 -0.0003 -0.9997 -0.0077 -0.0368 -0.0470
2.0019 -0.9994 -0.0009 0.1045 0.0354 -0.0038
-2.0017 0.9998 1.0009 -0.0998 -0.0379 0.0411
-2.0021 0.9991 -0.9991 -0.1093 -0.0329 -0.0336
2.0040 -1.9984 0.9986 0.2110 0.0290 0.0202
1.0017 -0.9998 -1.0007 0.0983 0.0183 -0.0459
-1.0000 0.0000 0.0002 -0.0015 -0.0196 -0.0048
